data_7252012
loop_
_publ_author_name
'Luo, Junyan'
'Xie, Yifei'
'Feng, Ying'
'Zhang, Baoxi'
'Gong, Ningbo'
'Lv, Yang'

_publ_section_title
;
 Crystal Engineering Improve the Dissolution Behavior of Oleanolic Acid
;
_journal_name_full CrystEngComm
_journal_paper_doi 10.1039/D6CE00322B
_journal_year 2026
_chemical_absolute_configuration ad
_chemical_formula_moiety '2(C30 H48 O3), 2(C30 H47 O3), 2(C2 H6 O), C4 H12 N2'
_chemical_formula_sum 'C128 H214 N2 O14'
_chemical_formula_weight 2005.00
_space_group_crystal_system triclinic
_space_group_IT_number 1
_space_group_name_Hall 'P 1'
_space_group_name_H-M_alt 'P 1'
_atom_sites_solution_hydrogens mixed
_atom_sites_solution_primary dual
_audit_creation_date 2026-02-04
_audit_creation_method
;
Olex2 1.5
(compiled 2025.07.13 svn.rb7424aed for OlexSys, GUI svn.r7314)
;
_audit_update_record
;
2026-02-09 deposited with the CCDC.	2026-05-22 downloaded from the CCDC.
;
_cell_angle_alpha 103.9340(10)
_cell_angle_beta 97.2990(10)
_cell_angle_gamma 90.0900(10)
_cell_formula_units_Z 1
_cell_length_a 7.24350(10)
_cell_length_b 16.4567(2)
_cell_length_c 25.0512(3)
_cell_measurement_reflns_used 55079
_cell_measurement_temperature 100.01(13)
_cell_measurement_theta_max 76.9100
_cell_measurement_theta_min 2.7610
_cell_volume 2873.24(6)
_computing_cell_refinement 'CrysAlisPro 1.171.43.126a (Rigaku OD, 2024)'
_computing_data_collection 'CrysAlisPro 1.171.43.126a (Rigaku OD, 2024)'
_computing_data_reduction 'CrysAlisPro 1.171.43.126a (Rigaku OD, 2024)'
_computing_molecular_graphics 'Olex2 1.5 (Dolomanov et al., 2009)'
_computing_publication_material 'Olex2 1.5 (Dolomanov et al., 2009)'
_computing_structure_refinement 'SHELXL 2019/3 (Sheldrick, 2015)'
_computing_structure_solution 'SHELXT 2018/2 (Sheldrick, 2018)'
_diffrn_ambient_environment N~2~
_diffrn_ambient_temperature 100.01(13)
_diffrn_detector 'Hybrid Pixel Array Detector'
_diffrn_detector_area_resol_mean 10.0000
_diffrn_detector_type HyPix
_diffrn_measured_fraction_theta_full 0.999
_diffrn_measured_fraction_theta_max 0.947
_diffrn_measurement_details
;
List of Runs (angles in degrees, time in seconds):

  # Type    Start    End  Width  t~exp~   \w     \q     \k     \f   Frames
#--------------------------------------------------------------------------
  1  \w   -122.00 -43.00   0.50    0.40    --  -49.98 -29.00  70.00  158
  2  \w    -37.00  23.00   0.50    0.40    --  -49.98  29.00-128.00  120
  3  \w     43.00 122.00   0.50    0.40    --   49.98  29.00-128.00  158
  4  \w   -169.00 -89.00   0.50    1.58    --  -97.00 -29.00  70.00  160
  5  \w     98.00 175.00   0.50    1.58    --  106.00  29.00-128.00  154
  6  \w     98.00 175.00   0.50    1.58    --  106.00  29.00-128.00  154
  7  \w    -93.00 -23.00   0.50    0.40    --  -49.98 125.00 -30.00  140
  8  \w    -22.00  23.00   0.50    0.40    --   49.98 -19.00 -60.00   90
  9  \w    -21.00  63.00   0.50    0.40    --   49.98 -57.00  60.00  168
 10  \w    -22.00  31.00   0.50    0.40    --   49.98 -29.00  70.00  106
 11  \w    -22.00  23.00   0.50    0.40    --   49.98 -19.00 -30.00   90
 12  \w    -22.00  23.00   0.50    0.40    --   49.98 -19.00  90.00   90
 13  \w   -166.00 -82.00   0.50    1.58    --  -97.00-125.00-180.00  168
 14  \w   -129.00 -35.00   0.50    1.58    --  -97.00 151.00 -12.65  188
 15  \w   -166.00 -82.00   0.50    1.58    --  -97.00-125.00-180.00  168
 16  \w   -111.00 -28.00   0.50    1.58    --  -97.00 125.00-150.00  166
 17  \w   -166.00 -95.00   0.50    1.58    --  -97.00-125.00  60.00  142
 18  \w    -55.00 -30.00   0.50    1.58    --  -97.00  57.00-150.00   50
 19  \w   -105.00 -38.00   0.50    1.58    --  -97.00 125.00  90.00  134
 20  \w   -105.00 -75.00   0.50    1.58    --  -97.00  77.00 150.00   60
 21  \w    -63.00 -26.00   0.50    1.58    --  -97.00  57.00  60.00   74
 22  \w   -110.00 -63.00   0.50    1.58    --  -97.00 125.00 -30.00   94
 23  \w   -110.00 -72.00   0.50    1.58    --  -97.00 125.00-180.00   76
 24  \w   -170.00 -90.00   0.50    1.58    --  -97.00 -19.00 -60.00  160
 25  \w   -122.00 -72.00   0.50    1.58    --  -97.00 140.00  80.40  100
 26  \w    -68.00 -30.00   0.50    1.58    --  -97.00 125.00 120.00   76
 27  \w   -165.00-135.00   0.50    1.58    --  -97.00-125.00  60.00   60
 28  \w   -167.00-135.00   0.50    1.58    --  -97.00 -38.00-120.00   64
 29  \w   -114.00 -89.00   0.50    1.58    --  -97.00 -38.00-120.00   50
 30  \w   -129.00-104.00   0.50    1.58    --  -97.00 151.00 -12.65   50
 31  \w   -160.00 -94.00   0.50    1.58    --  -97.00 -19.00 -30.00  132
 32  \w   -111.00 -55.00   0.50    1.58    --  -97.00 125.00 -60.00  112
 33  \w    -67.00 -25.00   0.50    1.58    --  -97.00  57.00 150.00   84
 34  \w   -163.00-113.00   0.50    1.58    --  -97.00 -56.00  37.59  100
 35  \w   -109.00 -84.00   0.50    1.58    --  -97.00 -56.00  37.59   50
 36  \w     53.00  81.00   0.50    1.58    --  106.00 -77.00 -90.00   56
 37  \w     34.00  99.00   0.50    1.58    --  106.00 -77.00 -60.00  130
 38  \w     35.00  62.00   0.50    1.58    --  106.00 -57.00-150.00   54
 39  \w     49.00  80.00   0.50    1.58    --  106.00 -99.00  90.00   62
 40  \w     80.00 106.00   0.50    1.58    --  106.00 -99.00-120.00   52
 41  \w     56.00 108.00   0.50    1.58    --  106.00-125.00  60.00  104
 42  \w     49.00  75.00   0.50    1.58    --  106.00 -99.00-120.00   52
 43  \w     44.00 104.00   0.50    1.58    --  106.00 -99.00-150.00  120
 44  \w     36.00  62.00   0.50    1.58    --  106.00 -57.00  30.00   52
 45  \w     35.00  63.00   0.50    1.58    --  106.00 -57.00-120.00   56
 46  \w     30.00  55.00   0.50    0.40    --   49.98  77.00-180.00   50
 47  \w    -21.00   9.00   0.50    0.40    --    8.00  98.00 -16.18   60
 48  \w    -12.00  22.00   0.50    0.40    --   16.00  95.00 109.29   68
 49  \w      1.00  26.00   0.50    0.40    --   28.00  92.00  22.28   50
 50  \w      9.00  34.00   0.50    0.40    --   36.00  91.00 -73.47   50
 51  \w    -40.00 -15.00   0.50    0.40    --  -40.00 -86.00 -13.37   50
 52  \w     29.00  55.00   0.50    0.40    --   49.98  77.00   0.00   52
 53  \w     78.00 104.00   0.50    0.40    --   49.98  77.00   0.00   52
 54  \w     30.00  56.00   0.50    0.40    --   49.98  77.00-150.00   52
 55  \w     30.00  56.00   0.50    0.40    --   49.98  77.00 120.00   52
 56  \w     30.00  56.00   0.50    0.40    --   49.98  77.00  60.00   52
 57  \w     33.00  66.00   0.50    0.40    --   52.00  78.00  89.67   66
 58  \w     34.00  68.00   0.50    0.40    --   52.00  77.00 -81.03   68
 59  \w     36.00  62.00   0.50    0.40    --   56.00  76.00 151.00   52
 60  \w     35.00  71.00   0.50    0.40    --   56.00  77.00-144.84   72
 61  \w     36.00  62.00   0.50    0.40    --   56.00  76.00 -55.21   52
 62  \w     70.00  96.00   0.50    0.40    --   60.00  78.00-124.26   52
 63  \w     43.00  69.00   0.50    0.40    --   60.00  74.00  25.22   52
 64  \w     39.00  65.00   0.50    0.40    --   60.00  78.00-124.26   52
 65  \w     40.00  66.00   0.50    0.40    --   60.00  76.00   4.46   52
 66  \w     44.00  70.00   0.50    0.40    --   64.00  77.00 -44.46   52
 67  \w     43.00  71.00   0.50    0.40    --   64.00  78.00 106.65   56
 68  \w     45.00  71.00   0.50    0.40    --   64.00  77.00 -23.66   52
 69  \w     90.00 135.00   0.50    0.40    --   64.00  78.00  34.94   90
 70  \w     44.00  83.00   0.50    0.40    --   64.00  78.00  34.94   78
 71  \w     43.00  68.00   0.50    0.40    --   64.00  78.00  68.89   50
 72  \w     44.00  70.00   0.50    0.40    --   64.00  78.00 161.25   52
 73  \w    -77.00 -51.00   0.50    0.40    --  -68.00 -68.00-173.40   52
 74  \w     48.00  79.00   0.50    0.40    --   68.00  76.00  86.78   62
 75  \w     48.00  74.00   0.50    0.40    --   68.00  77.00-102.37   52
 76  \w     49.00  75.00   0.50    0.40    --   68.00  76.00  -7.20   52
 77  \w    -80.00 -54.00   0.50    0.40    --  -72.00 -73.00-137.22   52
 78  \w    -81.00 -55.00   0.50    0.40    --  -72.00 -67.00 -67.42   52
 79  \w     52.00  78.00   0.50    0.40    --   72.00  76.00 -78.54   52
 80  \w     54.00  80.00   0.50    0.40    --   72.00  75.00  35.49   52
 81  \w     51.00  82.00   0.50    0.40    --   72.00  78.00-175.93   62
 82  \w     51.00  77.00   0.50    0.40    --   72.00  77.00 122.92   52
 83  \w     52.00  78.00   0.50    0.40    --   72.00  77.00 132.32   52
 84  \w     52.00  78.00   0.50    0.40    --   72.00  77.00 150.36   52
 85  \w    -83.00 -57.00   0.50    0.40    --  -76.00 -72.00  -2.70   52
 86  \w    -96.00 -61.00   0.50    1.58    --  -80.00 -73.00 -92.40   70
 87  \w    -89.00 -63.00   0.50    1.58    --  -80.00 -71.00-123.90   52
 88  \w    -86.00 -60.00   0.50    1.58    --  -80.00 -74.00 -57.00   52
 89  \w    -97.00 -61.00   0.50    1.58    --  -80.00 -72.00  31.06   72
 90  \w   -150.00-124.00   0.50    1.58    --  -84.00 -72.00  -9.61   52
 91  \w   -112.00 -68.00   0.50    1.58    --  -84.00 -65.00 129.57   88
 92  \w   -150.00-118.00   0.50    1.58    --  -84.00 -65.00 129.57   64
 93  \w   -115.00 -65.00   0.50    1.58    --  -84.00 -72.00 174.06  100
 94  \w   -152.00-126.00   0.50    1.58    --  -84.00 -72.00 174.06   52
 95  \w    -92.00 -66.00   0.50    1.58    --  -84.00 -72.00-154.86   52
 96  \w    -94.00 -69.00   0.50    1.58    --  -84.00 -63.00 -35.32   50
 97  \w    -95.00 -64.00   0.50    1.58    --  -84.00 -74.00-169.62   62
 98  \w   -154.00-127.00   0.50    1.58    --  -84.00 -74.00-169.62   54
 99  \w    -92.00 -66.00   0.50    1.58    --  -84.00 -75.00 125.67   52
100  \w    -91.00 -65.00   0.50    1.58    --  -84.00 -73.00-102.56   52
101  \w    -94.00 -68.00   0.50    1.58    --  -84.00 -66.00 151.17   52
102  \w    -91.00 -65.00   0.50    1.58    --  -84.00 -72.00   1.32   52
103  \w    -89.00 -64.00   0.50    1.58    --  -84.00 -74.00  99.01   50
104  \w   -144.00-118.00   0.50    1.58    --  -84.00 -74.00  99.01   52
105  \w    -89.00 -64.00   0.50    1.58    --  -84.00 -75.00-132.99   50
106  \w   -141.00-115.00   0.50    1.58    --  -84.00 -75.00-132.99   52
107  \w    -90.00 -65.00   0.50    1.58    --  -84.00 -72.00  -9.61   50
108  \w   -101.00 -71.00   0.50    1.58    --  -88.00 -67.00 -87.77   60
109  \w   -141.00-115.00   0.50    1.58    --  -88.00 -67.00 -87.77   52
110  \w    -94.00 -68.00   0.50    1.58    --  -88.00 -76.00-115.09   52
111  \w   -101.00 -69.00   0.50    1.58    --  -88.00 -72.00  84.09   64
112  \w    -94.00 -69.00   0.50    1.58    --  -88.00 -73.00 -25.79   50
113  \w   -154.00-125.00   0.50    1.58    --  -88.00 -72.00  84.09   58
114  \w   -132.00-106.00   0.50    1.58    --  -88.00 -73.00 -25.79   52
115  \w   -101.00 -68.00   0.50    1.58    --  -88.00 -74.00  38.48   66
116  \w    -94.00 -69.00   0.50    1.58    --  -88.00 -73.00 -74.00   50
117  \w   -148.00-104.00   0.50    1.58    --  -88.00 -73.00 -74.00   88
118  \w    -94.00 -69.00   0.50    1.58    --  -88.00 -73.00 -62.34   50
119  \w    -96.00 -69.00   0.50    1.58    --  -88.00 -75.00  70.86   54
120  \w   -158.00-126.00   0.50    1.58    --  -88.00 -75.00  70.86   64
121  \w    -98.00 -72.00   0.50    1.58    --  -92.00 -77.00 -43.72   52
122  \w   -164.00-138.00   0.50    1.58    --  -92.00 -77.00 -43.72   52
123  \w   -109.00 -72.00   0.50    1.58    --  -92.00 -78.00-126.24   74
124  \w   -163.00-114.00   0.50    1.58    --  -92.00 -78.00-126.24   98
125  \w   -104.00 -71.00   0.50    1.58    --  -92.00 -78.00  38.62   66
126  \w   -104.00 -71.00   0.50    1.58    --  -92.00 -77.00  67.73   66
127  \w   -162.00-136.00   0.50    1.58    --  -92.00 -77.00  67.73   52
128  \w   -146.00 -78.00   0.50    1.58    --  -97.00 -72.00 159.56  136
129  \w   -108.00 -80.00   0.50    1.58    --  -97.00 -71.00 123.44   56
130  \w   -168.00-121.00   0.50    1.58    --  -97.00 -71.00 123.44   94
131  \w   -103.00 -77.00   0.50    1.58    --  -97.00 -78.00-139.30   52
132  \w   -167.00-122.00   0.50    1.58    --  -97.00 -78.00-139.30   90
133  \w   -105.00 -80.00   0.50    1.58    --  -97.00 -69.00 -35.89   50
134  \w   -169.00-119.00   0.50    1.58    --  -97.00 -69.00 -35.89  100
135  \w   -131.00 -94.00   0.50    1.58    --  -97.00 -75.00-164.66   74
136  \w   -165.00-140.00   0.50    1.58    --  -97.00 -75.00-164.66   50
;
_diffrn_measurement_device 'four-circle diffractometer'
_diffrn_measurement_device_type 'ROD, Synergy Custom DW system, HyPix'
_diffrn_measurement_method '\w scans'
_diffrn_orient_matrix_type 'CrysAlisPro convention (1999,Acta A55,543-557)'
_diffrn_orient_matrix_UB_11 0.0796156000
_diffrn_orient_matrix_UB_12 -0.0869262000
_diffrn_orient_matrix_UB_13 -0.0210292000
_diffrn_orient_matrix_UB_21 -0.1757422000
_diffrn_orient_matrix_UB_22 -0.0418238000
_diffrn_orient_matrix_UB_23 0.0118282000
_diffrn_orient_matrix_UB_31 -0.0938258000
_diffrn_orient_matrix_UB_32 -0.0027943000
_diffrn_orient_matrix_UB_33 -0.0591853000
_diffrn_radiation_monochromator mirror
_diffrn_radiation_probe x-ray
_diffrn_radiation_type 'Cu K\a'
_diffrn_radiation_wavelength 1.54184
_diffrn_reflns_av_R_equivalents 0.0785
_diffrn_reflns_av_unetI/netI 0.0457
_diffrn_reflns_Laue_measured_fraction_full 0.999
_diffrn_reflns_Laue_measured_fraction_max 0.947
_diffrn_reflns_limit_h_max 9
_diffrn_reflns_limit_h_min -8
_diffrn_reflns_limit_k_max 20
_diffrn_reflns_limit_k_min -20
_diffrn_reflns_limit_l_max 29
_diffrn_reflns_limit_l_min -30
_diffrn_reflns_number 104638
_diffrn_reflns_point_group_measured_fraction_full 0.967
_diffrn_reflns_point_group_measured_fraction_max 0.887
_diffrn_reflns_theta_full 67.684
_diffrn_reflns_theta_max 77.070
_diffrn_reflns_theta_min 2.768
_diffrn_source 'Rotating-anode X-ray tube'
_diffrn_source_type 'Rigaku (Cu) X-ray Source'
_exptl_absorpt_coefficient_mu 0.566
_exptl_absorpt_correction_T_max 0.994
_exptl_absorpt_correction_T_min 0.987
_exptl_absorpt_correction_type multi-scan
_exptl_absorpt_process_details
;
CrysAlisPro 1.171.43.126a (Rigaku Oxford Diffraction, 2024)
Empirical absorption correction using spherical harmonics,
implemented in SCALE3 ABSPACK scaling algorithm.
;
_exptl_crystal_colour 'clear light colourless'
_exptl_crystal_colour_lustre clear
_exptl_crystal_colour_modifier light
_exptl_crystal_colour_primary colourless
_exptl_crystal_density_diffrn 1.159
_exptl_crystal_description needle
_exptl_crystal_F_000 1108
_exptl_crystal_size_max 0.1
_exptl_crystal_size_mid 0.02
_exptl_crystal_size_min 0.01
_refine_diff_density_max 0.622
_refine_diff_density_min -0.303
_refine_diff_density_rms 0.075
_refine_ls_abs_structure_details
;
 Flack x determined using 7807 quotients [(I+)-(I-)]/[(I+)+(I-)]
 (Parsons, Flack and Wagner, Acta Cryst. B69 (2013) 249-259).
;
_refine_ls_abs_structure_Flack 0.09(9)
_refine_ls_extinction_method none
_refine_ls_goodness_of_fit_ref 1.031
_refine_ls_hydrogen_treatment mixed
_refine_ls_matrix_type full
_refine_ls_number_parameters 1340
_refine_ls_number_reflns 21566
_refine_ls_number_restraints 4
_refine_ls_restrained_S_all 1.031
_refine_ls_R_factor_all 0.0781
_refine_ls_R_factor_gt 0.0714
_refine_ls_shift/su_max 0.000
_refine_ls_shift/su_mean 0.000
_refine_ls_structure_factor_coef Fsqd
_refine_ls_weighting_details 'w=1/[\s^2^(Fo^2^)+(0.1293P)^2^+2.0351P] where P=(Fo^2^+2Fc^2^)/3'
_refine_ls_weighting_scheme calc
_refine_ls_wR_factor_gt 0.1942
_refine_ls_wR_factor_ref 0.1989
_reflns_Friedel_coverage 0.874
_reflns_Friedel_fraction_full 0.934
_reflns_Friedel_fraction_max 0.827
_reflns_number_gt 19373
_reflns_number_total 21566
_reflns_threshold_expression 'I > 2\s(I)'
_cod_data_source_file d6ce00322b2.cif
_cod_data_source_block qdgs-pq-21a_auto
_cod_database_code 7252012
_shelx_shelxl_version_number 2019/3
_chemical_oxdiff_formula CNO
_shelx_space_group_comment
;
The symmetry employed for this shelxl refinement is uniquely defined
by the following loop, which should always be used as a source of
symmetry information in preference to the above space-group names.
They are only intended as comments.
;
_olex2_refinement_description
;
1. Fixed Uiso
 At 1.2 times of:
  All C(H) groups, All C(H,H) groups, All N(H,H) groups
 At 1.5 times of:
  All C(H,H,H) groups, All O(H) groups
2. Restrained distances
 H3D-H4B
 2.1 with sigma of 0.001
3.a Riding coordinates:
 O3A(H3A), C31B(H31A)
3.b Ternary CH refined with riding coordinates:
 C3A(H3AA), C3B(H3B), C3C(H3C), C3D(H3DA), C5A(H5A), C5B(H5B), C5C(H5C),
 C5D(H5D), C9A(H9A), C9B(H9B), C9C(H9C), C9D(H9D), C18A(H18A), C18B(H18B),
 C18C(H18C), C18D(H18D)
3.c Secondary CH2 refined with riding coordinates:
 N1(H1E,H1F), N2(H2A,H2B), C1A(H1AA,H1AB), C1B(H1BA,H1BB), C1C(H1CA,H1CB),
 C1D(H1DA,H1DB), C2A(H2AA,H2AB), C2B(H2BA,H2BB), C2C(H2CA,H2CB), C2D(H2DA,H2DB),
  C6A(H6AA,H6AB), C6B(H6BA,H6BB), C6C(H6CA,H6CB), C6D(H6DA,H6DB), C7A(H7AA,
 H7AB), C7B(H7BA,H7BB), C7C(H7CA,H7CB), C7D(H7DA,H7DB), C11A(H11C,H11D),
 C11B(H11G,H11H), C11C(H11E,H11F), C11D(H11A,H11B), C15A(H15C,H15D), C15B(H15G,
 H15H), C15C(H15E,H15F), C15D(H15A,H15B), C16A(H16C,H16D), C16B(H16G,H16H),
 C16C(H16E,H16F), C16D(H16A,H16B), C19A(H19C,H19D), C19B(H19G,H19H), C19C(H19E,
 H19F), C19D(H19A,H19B), C21A(H21C,H21D), C21B(H21G,H21H), C21C(H21E,H21F),
 C21D(H21A,H21B), C22A(H22C,H22D), C22B(H22G,H22H), C22C(H22E,H22F), C22D(H22A,
 H22B), C31A(H31C,H31D), C33(H33A,H33B), C34(H34A,H34B), C35(H35A,H35B),
 C36(H36A,H36B)
3.d Aromatic/amide H refined with riding coordinates:
 C12A(H12A), C12B(H12B), C12C(H12C), C12D(H12D)
3.e Idealised Me refined as rotating group:
 C23A(H23D,H23E,H23F), C23B(H23J,H23K,H23L), C23C(H23G,H23H,H23I), C23D(H23A,
 H23B,H23C), C24A(H24D,H24E,H24F), C24B(H24J,H24K,H24L), C24C(H24G,H24H,H24I),
 C24D(H24A,H24B,H24C), C25A(H25D,H25E,H25F), C25B(H25J,H25K,H25L), C25C(H25G,
 H25H,H25I), C25D(H25A,H25B,H25C), C26A(H26D,H26E,H26F), C26B(H26J,H26K,H26L),
 C26C(H26G,H26H,H26I), C26D(H26A,H26B,H26C), C27A(H27D,H27E,H27F), C27B(H27J,
 H27K,H27L), C27C(H27G,H27H,H27I), C27D(H27A,H27B,H27C), C29A(H29D,H29E,H29F),
 C29B(H29J,H29K,H29L), C29C(H29G,H29H,H29I), C29D(H29A,H29B,H29C), C30A(H30D,
 H30E,H30F), C30B(H30J,H30K,H30L), C30C(H30G,H30H,H30I), C30D(H30A,H30B,H30C),
 C32A(H32D,H32E,H32F), C32B(H32A,H32B,H32C)
3.f Idealised tetrahedral OH refined as rotating group:
 O1A(H1A), O1B(H1B), O1C(H1C), O1D(H1D), O4B(H4B)
;
_olex2_submission_special_instructions 'No special instructions were received'
_oxdiff_exptl_absorpt_empirical_details
;
Empirical correction (ABSPACK) includes:
- Absorption correction using spherical harmonics
- Frame scaling
;
_oxdiff_exptl_absorpt_empirical_full_max 2.648
_oxdiff_exptl_absorpt_empirical_full_min 0.652

loop_
_space_group_symop_operation_xyz
'x, y, z'

loop_
_atom_site_label
_atom_site_type_symbol
_atom_site_fract_x
_atom_site_fract_y
_atom_site_fract_z
_atom_site_U_iso_or_equiv
_atom_site_adp_type
_atom_site_occupancy
_atom_site_site_symmetry_order
_atom_site_calc_flag
_atom_site_refinement_flags_posn
_atom_site_refinement_flags_adp
_atom_site_refinement_flags_occupancy
_atom_site_disorder_assembly
_atom_site_disorder_group
O1A O -1.0273(6) -0.2787(3) -0.41819(18) 0.0440(10) Uani 1 1 d . . . . .
H1A H -1.142201 -0.288221 -0.427692 0.066 Uiso 1 1 calc R U . . .
O1B O 0.2939(4) 0.2172(2) 0.04234(15) 0.0292(7) Uani 1 1 d . . . . .
H1B H 0.383881 0.206110 0.024001 0.044 Uiso 1 1 calc R U . . .
O1C O 1.7499(4) 0.7694(2) 0.95943(14) 0.0269(7) Uani 1 1 d . . . . .
H1C H 1.855558 0.780646 0.978085 0.040 Uiso 1 1 calc R U . . .
O1D O 0.9498(8) 1.2832(3) 1.4174(2) 0.0561(13) Uani 1 1 d . . . . .
H1D H 0.877283 1.290406 1.441618 0.084 Uiso 1 1 calc R U . . .
O2A O -0.4679(5) 0.1865(2) -0.03605(15) 0.0297(7) Uani 1 1 d . . . . .
O2B O 0.4060(6) 0.6207(3) 0.46098(18) 0.0467(10) Uani 1 1 d . . . . .
O2C O 1.8181(8) 0.3674(2) 0.50960(18) 0.0565(13) Uani 1 1 d . . . . .
O2D O 1.0564(4) 0.8014(2) 1.03840(14) 0.0275(7) Uani 1 1 d . . . . .
O3A O -0.2263(4) 0.2289(2) -0.06884(15) 0.0289(7) Uani 1 1 d . . . . .
H3A H -0.144235 0.215166 -0.053666 0.12(4) Uiso 1 1 d R . . . .
O3B O 0.6999(7) 0.6092(3) 0.4934(2) 0.0559(13) Uani 1 1 d . . . . .
O3C O 1.5594(8) 0.3752(3) 0.54917(19) 0.0570(13) Uani 1 1 d . . . . .
O3D O 1.3277(4) 0.7607(2) 1.07228(15) 0.0282(7) Uani 1 1 d . . . . .
H3D H 1.375(7) 0.782(4) 1.045(2) 0.08(3) Uiso 1 1 d D . . . .
O4A O -0.0455(5) 0.1542(2) -0.00067(16) 0.0334(8) Uiso 1 1 d . . . . .
H4A H 0.088(8) 0.169(3) 0.004(2) 0.022(13) Uiso 1 1 d . . . . .
O4B O 1.4532(5) 0.8342(2) 1.00462(17) 0.0361(8) Uani 1 1 d . . . . .
H4B H 1.557358 0.818038 0.995615 0.054 Uiso 1 1 calc DR U . . .
N1 N 0.9737(7) 0.5026(3) 0.4889(2) 0.0394(11) Uani 1 1 d . . . . .
H1E H 0.875839 0.532681 0.478789 0.047 Uiso 1 1 calc R U . . .
H1F H 0.927481 0.456111 0.496936 0.047 Uiso 1 1 calc R U . . .
N2 N 1.3689(6) 0.4851(3) 0.5072(2) 0.0361(10) Uani 1 1 d . . . . .
H2A H 1.407873 0.532322 0.498494 0.043 Uiso 1 1 calc R U . . .
H2B H 1.471321 0.457173 0.516797 0.043 Uiso 1 1 calc R U . . .
C1A C -1.0536(7) -0.1142(3) -0.2850(2) 0.0277(10) Uani 1 1 d . . . . .
H1AA H -1.113236 -0.116540 -0.251963 0.033 Uiso 1 1 calc R U . . .
H1AB H -1.110978 -0.068829 -0.300489 0.033 Uiso 1 1 calc R U . . .
C1B C 0.1968(6) 0.4063(3) 0.1520(2) 0.0219(9) Uani 1 1 d . . . . .
H1BA H 0.076570 0.427833 0.163296 0.026 Uiso 1 1 calc R U . . .
H1BB H 0.256634 0.449388 0.137712 0.026 Uiso 1 1 calc R U . . .
C1C C 1.5597(6) 0.5823(3) 0.84753(19) 0.0199(9) Uani 1 1 d . . . . .
H1CA H 1.428841 0.562419 0.834781 0.024 Uiso 1 1 calc R U . . .
H1CB H 1.626082 0.538057 0.862106 0.024 Uiso 1 1 calc R U . . .
C1D C 0.7485(8) 1.1092(3) 1.2946(2) 0.0315(11) Uani 1 1 d . . . . .
H1DA H 0.650744 1.111531 1.263564 0.038 Uiso 1 1 calc R U . . .
H1DB H 0.707321 1.067186 1.313305 0.038 Uiso 1 1 calc R U . . .
C2A C -1.0916(7) -0.1974(3) -0.3282(2) 0.0314(11) Uani 1 1 d . . . . .
H2AA H -1.046537 -0.243629 -0.311516 0.038 Uiso 1 1 calc R U . . .
H2AB H -1.227592 -0.206293 -0.339461 0.038 Uiso 1 1 calc R U . . .
C2B C 0.1593(6) 0.3264(3) 0.1054(2) 0.0247(9) Uani 1 1 d . . . . .
H2BA H 0.090183 0.284533 0.118336 0.030 Uiso 1 1 calc R U . . .
H2BB H 0.081303 0.339372 0.073228 0.030 Uiso 1 1 calc R U . . .
C2C C 1.5632(6) 0.6614(3) 0.8945(2) 0.0223(9) Uani 1 1 d . . . . .
H2CA H 1.485647 0.704012 0.881371 0.027 Uiso 1 1 calc R U . . .
H2CB H 1.509053 0.648062 0.925860 0.027 Uiso 1 1 calc R U . . .
C2D C 0.7710(9) 1.1954(3) 1.3359(3) 0.0399(13) Uani 1 1 d . . . . .
H2DA H 0.798152 1.238356 1.316079 0.048 Uiso 1 1 calc R U . . .
H2DB H 0.652104 1.209116 1.351135 0.048 Uiso 1 1 calc R U . . .
C3A C -0.9965(7) -0.1994(3) -0.3791(2) 0.0318(11) Uani 1 1 d . . . . .
H3AA H -1.052148 -0.155660 -0.397281 0.038 Uiso 1 1 calc R U . . .
C3B C 0.3418(6) 0.2900(3) 0.08743(19) 0.0224(9) Uani 1 1 d . . . . .
H3B H 0.405665 0.332271 0.072714 0.027 Uiso 1 1 calc R U . . .
C3C C 1.7594(6) 0.6970(3) 0.91438(19) 0.0222(9) Uani 1 1 d . . . . .
H3C H 1.832876 0.654228 0.929481 0.027 Uiso 1 1 calc R U . . .
C3D C 0.9234(9) 1.1987(3) 1.3829(2) 0.0377(12) Uani 1 1 d . . . . .
H3DA H 0.885180 1.161400 1.406027 0.045 Uiso 1 1 calc R U . . .
C4A C -0.7840(7) -0.1821(3) -0.3666(2) 0.0303(11) Uani 1 1 d . . . . .
C4B C 0.4768(6) 0.2691(3) 0.1344(2) 0.0240(9) Uani 1 1 d . . . . .
C4C C 1.8602(6) 0.7180(3) 0.8686(2) 0.0220(9) Uani 1 1 d . . . . .
C4D C 1.1135(9) 1.1724(3) 1.3659(2) 0.0355(12) Uani 1 1 d . . . . .
C5A C -0.7473(7) -0.0991(3) -0.31896(19) 0.0239(9) Uani 1 1 d . . . . .
H5A H -0.803584 -0.054226 -0.335947 0.029 Uiso 1 1 calc R U . . .
C5B C 0.5027(6) 0.3496(3) 0.18356(19) 0.0208(9) Uani 1 1 d . . . . .
H5B H 0.564223 0.391975 0.168305 0.025 Uiso 1 1 calc R U . . .
C5C C 1.8470(6) 0.6372(3) 0.81997(19) 0.0192(8) Uani 1 1 d . . . . .
H5C H 1.917987 0.594685 0.835983 0.023 Uiso 1 1 calc R U . . .
C5D C 1.0871(7) 1.0868(3) 1.3214(2) 0.0264(10) Uani 1 1 d . . . . .
H5D H 1.045844 1.045641 1.341383 0.032 Uiso 1 1 calc R U . . .
C6A C -0.5414(6) -0.0728(3) -0.3032(2) 0.0251(9) Uani 1 1 d . . . . .
H6AA H -0.479974 -0.081254 -0.337113 0.030 Uiso 1 1 calc R U . . .
H6AB H -0.479889 -0.108066 -0.279688 0.030 Uiso 1 1 calc R U . . .
C6B C 0.6405(6) 0.3406(3) 0.2333(2) 0.0222(9) Uani 1 1 d . . . . .
H6BA H 0.580291 0.307718 0.255004 0.027 Uiso 1 1 calc R U . . .
H6BB H 0.749779 0.309985 0.219970 0.027 Uiso 1 1 calc R U . . .
C6C C 1.9484(7) 0.6464(3) 0.7713(2) 0.0257(10) Uani 1 1 d . . . . .
H6CA H 1.872238 0.678865 0.748663 0.031 Uiso 1 1 calc R U . . .
H6CB H 2.068882 0.677175 0.785789 0.031 Uiso 1 1 calc R U . . .
C6D C 1.2668(7) 1.0540(3) 1.3014(2) 0.0278(10) Uani 1 1 d . . . . .
H6DA H 1.366179 1.061867 1.333380 0.033 Uiso 1 1 calc R U . . .
H6DB H 1.304583 1.085904 1.275520 0.033 Uiso 1 1 calc R U . . .
C7A C -0.5196(6) 0.0200(3) -0.27134(19) 0.0209(9) Uani 1 1 d . . . . .
H7AA H -0.565035 0.055068 -0.296999 0.025 Uiso 1 1 calc R U . . .
H7AB H -0.385581 0.034181 -0.259104 0.025 Uiso 1 1 calc R U . . .
C7B C 0.7044(6) 0.4264(3) 0.2704(2) 0.0230(9) Uani 1 1 d . . . . .
H7BA H 0.776680 0.456138 0.249479 0.028 Uiso 1 1 calc R U . . .
H7BB H 0.788987 0.418306 0.302834 0.028 Uiso 1 1 calc R U . . .
C7C C 1.9825(7) 0.5598(3) 0.7351(2) 0.0265(10) Uani 1 1 d . . . . .
H7CA H 2.068916 0.530195 0.757310 0.032 Uiso 1 1 calc R U . . .
H7CB H 2.044533 0.567271 0.703549 0.032 Uiso 1 1 calc R U . . .
C7D C 1.2436(6) 0.9610(3) 1.2720(2) 0.0227(9) Uani 1 1 d . . . . .
H7DA H 1.219564 0.929082 1.299353 0.027 Uiso 1 1 calc R U . . .
H7DB H 1.361955 0.941874 1.258048 0.027 Uiso 1 1 calc R U . . .
C8A C -0.6248(6) 0.0422(3) -0.22029(18) 0.0184(8) Uani 1 1 d . . . . .
C8B C 0.5456(6) 0.4820(3) 0.2913(2) 0.0228(9) Uani 1 1 d . . . . .
C8C C 1.8047(6) 0.5042(3) 0.71218(19) 0.0224(9) Uani 1 1 d . . . . .
C8D C 1.0852(6) 0.9407(3) 1.22320(19) 0.0195(8) Uani 1 1 d . . . . .
C9A C -0.8241(6) 0.0011(3) -0.23433(19) 0.0198(9) Uani 1 1 d . . . . .
H9A H -0.892114 0.032123 -0.260130 0.024 Uiso 1 1 calc R U . . .
C9B C 0.3887(6) 0.4808(3) 0.24194(19) 0.0203(9) Uani 1 1 d . . . . .
H9B H 0.445470 0.510819 0.217399 0.024 Uiso 1 1 calc R U . . .
C9C C 1.6844(6) 0.5063(3) 0.75966(19) 0.0199(9) Uani 1 1 d . . . . .
H9C H 1.758320 0.476646 0.785209 0.024 Uiso 1 1 calc R U . . .
C9D C 0.9069(6) 0.9857(3) 1.24065(19) 0.0212(9) Uani 1 1 d . . . . .
H9D H 0.866385 0.957775 1.268739 0.025 Uiso 1 1 calc R U . . .
C10A C -0.8437(6) -0.0930(3) -0.2670(2) 0.0229(9) Uani 1 1 d . . . . .
C10B C 0.3228(6) 0.3924(3) 0.20340(19) 0.0204(9) Uani 1 1 d . . . . .
C10C C 1.6499(6) 0.5954(3) 0.79725(19) 0.0202(9) Uani 1 1 d . . . . .
C10D C 0.9312(7) 1.0815(3) 1.2711(2) 0.0252(10) Uani 1 1 d . . . . .
C11A C -0.9255(7) 0.0215(3) -0.1827(2) 0.0288(10) Uani 1 1 d . . . . .
H11C H -1.061383 0.017470 -0.194879 0.035 Uiso 1 1 calc R U . . .
H11D H -0.895852 -0.021299 -0.161401 0.035 Uiso 1 1 calc R U . . .
C11B C 0.2267(6) 0.5354(3) 0.2622(2) 0.0263(10) Uani 1 1 d . . . . .
H11G H 0.162026 0.555306 0.230750 0.032 Uiso 1 1 calc R U . . .
H11H H 0.136367 0.500010 0.273848 0.032 Uiso 1 1 calc R U . . .
C11C C 1.5049(6) 0.4524(3) 0.7379(2) 0.0272(10) Uani 1 1 d . . . . .
H11E H 1.462046 0.433639 0.769100 0.033 Uiso 1 1 calc R U . . .
H11F H 1.407442 0.487674 0.724668 0.033 Uiso 1 1 calc R U . . .
C11D C 0.7474(6) 0.9665(3) 1.1919(2) 0.0271(10) Uani 1 1 d . . . . .
H11A H 0.627322 0.970462 1.207176 0.033 Uiso 1 1 calc R U . . .
H11B H 0.751189 1.010019 1.170785 0.033 Uiso 1 1 calc R U . . .
C12A C -0.8768(6) 0.1068(3) -0.1449(2) 0.0248(9) Uani 1 1 d . . . . .
H12A H -0.941389 0.123274 -0.113462 0.030 Uiso 1 1 calc R U . . .
C12B C 0.2838(6) 0.6100(3) 0.3096(2) 0.0264(10) Uani 1 1 d . . . . .
H12B H 0.188488 0.646706 0.322007 0.032 Uiso 1 1 calc R U . . .
C12C C 1.5244(6) 0.3763(3) 0.6914(2) 0.0259(10) Uani 1 1 d . . . . .
H12C H 1.418521 0.339387 0.678317 0.031 Uiso 1 1 calc R U . . .
C12D C 0.7534(6) 0.8825(3) 1.1528(2) 0.0225(9) Uani 1 1 d . . . . .
H12D H 0.656245 0.868312 1.122576 0.027 Uiso 1 1 calc R U . . .
C13A C -0.7515(5) 0.1609(3) -0.15167(18) 0.0186(8) Uani 1 1 d . . . . .
C13B C 0.4549(6) 0.6294(3) 0.3357(2) 0.0233(9) Uani 1 1 d . . . . .
C13C C 1.6771(7) 0.3565(3) 0.6673(2) 0.0246(9) Uani 1 1 d . . . . .
C13D C 0.8821(5) 0.8254(3) 1.15629(18) 0.0187(8) Uani 1 1 d . . . . .
C14A C -0.6459(6) 0.1407(3) -0.20253(18) 0.0182(8) Uani 1 1 d . . . . .
C14B C 0.6188(6) 0.5766(3) 0.31586(19) 0.0216(9) Uani 1 1 d . . . . .
C14C C 1.8565(7) 0.4098(3) 0.68888(19) 0.0239(9) Uani 1 1 d . . . . .
C14D C 1.0386(6) 0.8432(3) 1.20605(18) 0.0179(8) Uani 1 1 d . . . . .
C15A C -0.4524(6) 0.1862(3) -0.19079(19) 0.0207(9) Uani 1 1 d . . . . .
H15C H -0.362330 0.152776 -0.172657 0.025 Uiso 1 1 calc R U . . .
H15D H -0.411027 0.188289 -0.226609 0.025 Uiso 1 1 calc R U . . .
C15B C 0.7802(6) 0.5807(3) 0.3640(2) 0.0242(9) Uani 1 1 d . . . . .
H15G H 0.751850 0.539404 0.385014 0.029 Uiso 1 1 calc R U . . .
H15H H 0.896130 0.563899 0.347794 0.029 Uiso 1 1 calc R U . . .
C15C C 1.9858(7) 0.4046(3) 0.6428(2) 0.0296(10) Uani 1 1 d . . . . .
H15E H 1.942694 0.444314 0.620217 0.035 Uiso 1 1 calc R U . . .
H15F H 2.113772 0.422662 0.660834 0.035 Uiso 1 1 calc R U . . .
C15D C 1.2175(6) 0.7951(3) 1.1933(2) 0.0226(9) Uani 1 1 d . . . . .
H15A H 1.295427 0.828087 1.175899 0.027 Uiso 1 1 calc R U . . .
H15B H 1.289221 0.790229 1.228738 0.027 Uiso 1 1 calc R U . . .
C16A C -0.4475(6) 0.2754(3) -0.15410(19) 0.0213(9) Uani 1 1 d . . . . .
H16C H -0.317868 0.298344 -0.146640 0.026 Uiso 1 1 calc R U . . .
H16D H -0.524176 0.311130 -0.174178 0.026 Uiso 1 1 calc R U . . .
C16B C 0.8154(7) 0.6669(3) 0.4047(2) 0.0288(10) Uani 1 1 d . . . . .
H16G H 0.915531 0.663183 0.434749 0.035 Uiso 1 1 calc R U . . .
H16H H 0.857812 0.707489 0.385010 0.035 Uiso 1 1 calc R U . . .
C16C C 1.9916(8) 0.3173(3) 0.6043(2) 0.0330(11) Uani 1 1 d . . . . .
H16E H 2.045000 0.277960 0.625935 0.040 Uiso 1 1 calc R U . . .
H16F H 2.072802 0.319398 0.575673 0.040 Uiso 1 1 calc R U . . .
C16D C 1.1808(6) 0.7070(3) 1.1550(2) 0.0213(9) Uani 1 1 d . . . . .
H16A H 1.301194 0.682023 1.146491 0.026 Uiso 1 1 calc R U . . .
H16B H 1.118700 0.671173 1.174408 0.026 Uiso 1 1 calc R U . . .
C17A C -0.5201(6) 0.2784(3) -0.09909(19) 0.0215(9) Uani 1 1 d . . . . .
C17B C 0.6401(7) 0.6982(3) 0.4299(2) 0.0277(10) Uani 1 1 d . . . . .
C17C C 1.7960(8) 0.2859(3) 0.5762(2) 0.0325(11) Uani 1 1 d . . . . .
C17D C 1.0585(6) 0.7084(3) 1.10055(19) 0.0202(9) Uani 1 1 d . . . . .
C18A C -0.7252(6) 0.2454(3) -0.11024(19) 0.0195(9) Uani 1 1 d . . . . .
H18A H -0.757437 0.236683 -0.074331 0.023 Uiso 1 1 calc R U . . .
C18B C 0.4882(7) 0.7087(3) 0.3829(2) 0.0250(9) Uani 1 1 d . . . . .
H18B H 0.369215 0.719668 0.399389 0.030 Uiso 1 1 calc R U . . .
C18C C 1.6738(7) 0.2772(3) 0.6208(2) 0.0277(10) Uani 1 1 d . . . . .
H18C H 1.542517 0.267424 0.602010 0.033 Uiso 1 1 calc R U . . .
C18D C 0.8652(5) 0.7419(3) 1.11376(19) 0.0184(8) Uani 1 1 d . . . . .
H18D H 0.798687 0.752243 1.078641 0.022 Uiso 1 1 calc R U . . .
C19A C -0.8605(6) 0.3102(3) -0.1267(2) 0.0209(9) Uani 1 1 d . . . . .
H19C H -0.840281 0.316316 -0.163903 0.025 Uiso 1 1 calc R U . . .
H19D H -0.989699 0.288423 -0.129450 0.025 Uiso 1 1 calc R U . . .
C19B C 0.5326(7) 0.7856(3) 0.3605(2) 0.0283(10) Uani 1 1 d . . . . .
H19G H 0.644687 0.774191 0.341363 0.034 Uiso 1 1 calc R U . . .
H19H H 0.427721 0.792236 0.332592 0.034 Uiso 1 1 calc R U . . .
C19C C 1.7248(7) 0.1998(3) 0.6441(2) 0.0277(10) Uani 1 1 d . . . . .
H19E H 1.850958 0.209693 0.665371 0.033 Uiso 1 1 calc R U . . .
H19F H 1.636448 0.194101 0.670096 0.033 Uiso 1 1 calc R U . . .
C19D C 0.7453(6) 0.6769(3) 1.13012(19) 0.0202(9) Uani 1 1 d . . . . .
H19A H 0.619755 0.699144 1.134451 0.024 Uiso 1 1 calc R U . . .
H19B H 0.801473 0.668731 1.166532 0.024 Uiso 1 1 calc R U . . .
C20A C -0.8395(6) 0.3970(3) -0.08606(19) 0.0216(9) Uani 1 1 d . . . . .
C20B C 0.5668(8) 0.8692(3) 0.4053(2) 0.0359(12) Uani 1 1 d . . . . .
C20C C 1.7214(8) 0.1173(3) 0.5994(2) 0.0325(11) Uani 1 1 d . . . . .
C20D C 0.7253(6) 0.5912(3) 1.0877(2) 0.0233(9) Uani 1 1 d . . . . .
C21A C -0.6380(6) 0.4281(3) -0.0807(2) 0.0248(9) Uani 1 1 d . . . . .
H21C H -0.611462 0.435210 -0.117093 0.030 Uiso 1 1 calc R U . . .
H21D H -0.621552 0.483584 -0.054024 0.030 Uiso 1 1 calc R U . . .
C21B C 0.7189(8) 0.8562(3) 0.4506(2) 0.0338(11) Uani 1 1 d . . . . .
H21G H 0.838246 0.847472 0.434968 0.041 Uiso 1 1 calc R U . . .
H21H H 0.734072 0.907622 0.481070 0.041 Uiso 1 1 calc R U . . .
C21C C 1.8485(9) 0.1270(3) 0.5570(2) 0.0362(12) Uani 1 1 d . . . . .
H21E H 1.979036 0.134365 0.575144 0.043 Uiso 1 1 calc R U . . .
H21F H 1.839085 0.075109 0.526844 0.043 Uiso 1 1 calc R U . . .
C21D C 0.9208(7) 0.5595(3) 1.0804(2) 0.0260(10) Uani 1 1 d . . . . .
H21A H 0.910963 0.504490 1.053141 0.031 Uiso 1 1 calc R U . . .
H21B H 0.982331 0.551281 1.116188 0.031 Uiso 1 1 calc R U . . .
C22A C -0.4990(6) 0.3688(3) -0.0612(2) 0.0233(9) Uani 1 1 d . . . . .
H22C H -0.516202 0.366664 -0.022929 0.028 Uiso 1 1 calc R U . . .
H22D H -0.371228 0.390985 -0.060146 0.028 Uiso 1 1 calc R U . . .
C22B C 0.6779(8) 0.7821(3) 0.4742(2) 0.0334(11) Uani 1 1 d . . . . .
H22G H 0.567956 0.794360 0.494281 0.040 Uiso 1 1 calc R U . . .
H22H H 0.785083 0.775820 0.501507 0.040 Uiso 1 1 calc R U . . .
C22C C 1.8000(10) 0.2013(3) 0.5319(2) 0.0386(13) Uani 1 1 d . . . . .
H22E H 1.676393 0.189941 0.509089 0.046 Uiso 1 1 calc R U . . .
H22F H 1.892492 0.206766 0.506938 0.046 Uiso 1 1 calc R U . . .
C22D C 1.0411(6) 0.6197(3) 1.0605(2) 0.0244(9) Uani 1 1 d . . . . .
H22A H 0.985681 0.624098 1.023138 0.029 Uiso 1 1 calc R U . . .
H22B H 1.166816 0.596999 1.057544 0.029 Uiso 1 1 calc R U . . .
C23A C -0.6861(8) -0.2579(3) -0.3521(3) 0.0389(13) Uani 1 1 d . . . . .
H23D H -0.558780 -0.241213 -0.334382 0.058 Uiso 1 1 calc R U . . .
H23E H -0.682439 -0.302038 -0.386110 0.058 Uiso 1 1 calc R U . . .
H23F H -0.754562 -0.279042 -0.326660 0.058 Uiso 1 1 calc R U . . .
C23B C 0.4078(7) 0.1903(3) 0.1504(2) 0.0299(10) Uani 1 1 d . . . . .
H23J H 0.477545 0.186178 0.185732 0.045 Uiso 1 1 calc R U . . .
H23K H 0.427378 0.140370 0.121425 0.045 Uiso 1 1 calc R U . . .
H23L H 0.274865 0.194428 0.154021 0.045 Uiso 1 1 calc R U . . .
C23C C 1.7818(7) 0.7970(3) 0.8519(2) 0.0277(10) Uani 1 1 d . . . . .
H23G H 1.829070 0.802249 0.817872 0.042 Uiso 1 1 calc R U . . .
H23H H 1.821094 0.846712 0.881777 0.042 Uiso 1 1 calc R U . . .
H23I H 1.645440 0.792204 0.845437 0.042 Uiso 1 1 calc R U . . .
C23D C 1.2082(9) 1.2417(3) 1.3457(2) 0.0391(13) Uani 1 1 d . . . . .
H23A H 1.303864 1.217199 1.322888 0.059 Uiso 1 1 calc R U . . .
H23B H 1.265907 1.284627 1.377799 0.059 Uiso 1 1 calc R U . . .
H23C H 1.114640 1.267285 1.323579 0.059 Uiso 1 1 calc R U . . .
C24A C -0.7146(10) -0.1677(4) -0.4189(2) 0.0452(14) Uani 1 1 d . . . . .
H24D H -0.764601 -0.115728 -0.426421 0.068 Uiso 1 1 calc R U . . .
H24E H -0.756493 -0.214819 -0.450408 0.068 Uiso 1 1 calc R U . . .
H24F H -0.578204 -0.163390 -0.413293 0.068 Uiso 1 1 calc R U . . .
C24B C 0.6637(6) 0.2501(3) 0.1132(2) 0.0298(10) Uani 1 1 d . . . . .
H24J H 0.719649 0.301523 0.108155 0.045 Uiso 1 1 calc R U . . .
H24K H 0.645141 0.208210 0.077637 0.045 Uiso 1 1 calc R U . . .
H24L H 0.746652 0.228272 0.140169 0.045 Uiso 1 1 calc R U . . .
C24C C 2.0648(7) 0.7381(3) 0.8923(2) 0.0290(10) Uani 1 1 d . . . . .
H24G H 2.125712 0.686563 0.896845 0.043 Uiso 1 1 calc R U . . .
H24H H 2.072784 0.778394 0.928479 0.043 Uiso 1 1 calc R U . . .
H24I H 2.127103 0.762154 0.866911 0.043 Uiso 1 1 calc R U . . .
C24D C 1.2415(10) 1.1599(4) 1.4179(2) 0.0445(14) Uani 1 1 d . . . . .
H24A H 1.191737 1.113084 1.430243 0.067 Uiso 1 1 calc R U . . .
H24B H 1.245977 1.211080 1.447720 0.067 Uiso 1 1 calc R U . . .
H24C H 1.367308 1.147551 1.408435 0.067 Uiso 1 1 calc R U . . .
C25A C -0.7672(7) -0.1535(3) -0.2316(2) 0.0282(10) Uani 1 1 d . . . . .
H25D H -0.633522 -0.159823 -0.233407 0.042 Uiso 1 1 calc R U . . .
H25E H -0.831885 -0.208304 -0.245847 0.042 Uiso 1 1 calc R U . . .
H25F H -0.787835 -0.130833 -0.192946 0.042 Uiso 1 1 calc R U . . .
C25B C 0.2097(6) 0.3388(3) 0.2315(2) 0.0257(10) Uani 1 1 d . . . . .
H25J H 0.295206 0.309519 0.253444 0.039 Uiso 1 1 calc R U . . .
H25K H 0.130254 0.297646 0.202968 0.039 Uiso 1 1 calc R U . . .
H25L H 0.131790 0.375117 0.255806 0.039 Uiso 1 1 calc R U . . .
C25C C 1.5179(7) 0.6490(3) 0.7676(2) 0.0260(10) Uani 1 1 d . . . . .
H25G H 1.454638 0.687946 0.795035 0.039 Uiso 1 1 calc R U . . .
H25H H 1.425118 0.612421 0.740558 0.039 Uiso 1 1 calc R U . . .
H25I H 1.590038 0.680810 0.748477 0.039 Uiso 1 1 calc R U . . .
C25D C 0.9729(8) 1.1379(3) 1.2324(2) 0.0313(11) Uani 1 1 d . . . . .
H25A H 1.105624 1.136149 1.228181 0.047 Uiso 1 1 calc R U . . .
H25B H 0.940882 1.195609 1.248612 0.047 Uiso 1 1 calc R U . . .
H25C H 0.898753 1.117519 1.196030 0.047 Uiso 1 1 calc R U . . .
C26A C -0.5104(6) 0.0123(3) -0.1725(2) 0.0236(9) Uani 1 1 d . . . . .
H26D H -0.580689 0.020956 -0.140789 0.035 Uiso 1 1 calc R U . . .
H26E H -0.391852 0.044325 -0.161455 0.035 Uiso 1 1 calc R U . . .
H26F H -0.486211 -0.047426 -0.185106 0.035 Uiso 1 1 calc R U . . .
C26B C 0.4671(7) 0.4483(3) 0.3367(2) 0.0266(10) Uani 1 1 d . . . . .
H26J H 0.559031 0.458832 0.370009 0.040 Uiso 1 1 calc R U . . .
H26K H 0.440128 0.387972 0.323131 0.040 Uiso 1 1 calc R U . . .
H26L H 0.352293 0.476909 0.345608 0.040 Uiso 1 1 calc R U . . .
C26C C 1.6949(8) 0.5376(3) 0.6648(2) 0.0331(11) Uani 1 1 d . . . . .
H26G H 1.761088 0.524631 0.632145 0.050 Uiso 1 1 calc R U . . .
H26H H 1.684139 0.598409 0.677207 0.050 Uiso 1 1 calc R U . . .
H26I H 1.570188 0.510819 0.655165 0.050 Uiso 1 1 calc R U . . .
C26D C 1.1503(6) 0.9686(3) 1.1736(2) 0.0234(9) Uani 1 1 d . . . . .
H26A H 1.248280 0.932070 1.159026 0.035 Uiso 1 1 calc R U . . .
H26B H 1.199062 1.026612 1.186003 0.035 Uiso 1 1 calc R U . . .
H26C H 1.044655 0.964837 1.144386 0.035 Uiso 1 1 calc R U . . .
C27A C -0.7604(6) 0.1755(3) -0.24836(19) 0.0228(9) Uani 1 1 d . . . . .
H27D H -0.722154 0.148857 -0.284485 0.034 Uiso 1 1 calc R U . . .
H27E H -0.738018 0.236190 -0.240548 0.034 Uiso 1 1 calc R U . . .
H27F H -0.893215 0.163283 -0.248999 0.034 Uiso 1 1 calc R U . . .
C27B C 0.6959(6) 0.6149(3) 0.2723(2) 0.0250(9) Uani 1 1 d . . . . .
H27J H 0.592699 0.624454 0.245419 0.037 Uiso 1 1 calc R U . . .
H27K H 0.782195 0.576163 0.252950 0.037 Uiso 1 1 calc R U . . .
H27L H 0.761777 0.668216 0.290823 0.037 Uiso 1 1 calc R U . . .
C27C C 1.9655(7) 0.3717(3) 0.7339(2) 0.0264(10) Uani 1 1 d . . . . .
H27G H 1.882270 0.363907 0.760333 0.040 Uiso 1 1 calc R U . . .
H27H H 2.069834 0.409733 0.753532 0.040 Uiso 1 1 calc R U . . .
H27I H 2.013165 0.317502 0.716304 0.040 Uiso 1 1 calc R U . . .
C27D C 0.9627(6) 0.8104(3) 1.25292(19) 0.0228(9) Uani 1 1 d . . . . .
H27A H 0.833636 0.827105 1.255315 0.034 Uiso 1 1 calc R U . . .
H27B H 1.039392 0.834449 1.288431 0.034 Uiso 1 1 calc R U . . .
H27C H 0.967561 0.749223 1.244408 0.034 Uiso 1 1 calc R U . . .
C28A C -0.4012(6) 0.2255(3) -0.06587(18) 0.0200(9) Uani 1 1 d . . . . .
C28B C 0.5735(8) 0.6359(3) 0.4622(2) 0.0321(11) Uani 1 1 d . . . . .
C28C C 1.7173(10) 0.3490(3) 0.5436(2) 0.0402(14) Uani 1 1 d . . . . .
C28D C 1.1487(6) 0.7629(3) 1.06854(19) 0.0217(9) Uani 1 1 d . . . . .
C29A C -0.8894(7) 0.3926(3) -0.0286(2) 0.0271(10) Uani 1 1 d . . . . .
H29D H -1.022412 0.378340 -0.031675 0.041 Uiso 1 1 calc R U . . .
H29E H -0.861202 0.447031 -0.002223 0.041 Uiso 1 1 calc R U . . .
H29F H -0.816270 0.349575 -0.015360 0.041 Uiso 1 1 calc R U . . .
C29B C 0.3866(9) 0.8976(4) 0.4284(3) 0.0438(14) Uani 1 1 d . . . . .
H29J H 0.293672 0.905814 0.398292 0.066 Uiso 1 1 calc R U . . .
H29K H 0.410391 0.950410 0.456703 0.066 Uiso 1 1 calc R U . . .
H29L H 0.339891 0.854770 0.444993 0.066 Uiso 1 1 calc R U . . .
C29C C 1.5231(10) 0.0908(4) 0.5723(3) 0.0451(14) Uani 1 1 d . . . . .
H29G H 1.444407 0.088722 0.601031 0.068 Uiso 1 1 calc R U . . .
H29H H 1.522959 0.035278 0.546872 0.068 Uiso 1 1 calc R U . . .
H29I H 1.474486 0.131387 0.551594 0.068 Uiso 1 1 calc R U . . .
C29D C 0.6201(6) 0.5979(3) 1.0326(2) 0.0283(10) Uani 1 1 d . . . . .
H29A H 0.487067 0.603156 1.035869 0.043 Uiso 1 1 calc R U . . .
H29B H 0.638740 0.547556 1.003855 0.043 Uiso 1 1 calc R U . . .
H29C H 0.666691 0.647340 1.022433 0.043 Uiso 1 1 calc R U . . .
C30A C -0.9674(7) 0.4582(3) -0.1079(2) 0.0296(10) Uani 1 1 d . . . . .
H30D H -0.939529 0.460904 -0.144712 0.044 Uiso 1 1 calc R U . . .
H30E H -0.947759 0.513933 -0.082525 0.044 Uiso 1 1 calc R U . . .
H30F H -1.097305 0.439311 -0.110502 0.044 Uiso 1 1 calc R U . . .
C30B C 0.6370(10) 0.9348(3) 0.3779(3) 0.0435(14) Uani 1 1 d . . . . .
H30J H 0.759006 0.919257 0.366375 0.065 Uiso 1 1 calc R U . . .
H30K H 0.648153 0.989645 0.404433 0.065 Uiso 1 1 calc R U . . .
H30L H 0.548704 0.937471 0.345365 0.065 Uiso 1 1 calc R U . . .
C30C C 1.8002(10) 0.0480(3) 0.6271(2) 0.0412(13) Uani 1 1 d . . . . .
H30G H 1.929356 0.063013 0.643821 0.062 Uiso 1 1 calc R U . . .
H30H H 1.796252 -0.005296 0.599179 0.062 Uiso 1 1 calc R U . . .
H30I H 1.725048 0.042478 0.656030 0.062 Uiso 1 1 calc R U . . .
C30D C 0.6191(7) 0.5292(3) 1.1105(2) 0.0307(11) Uani 1 1 d . . . . .
H30A H 0.688272 0.522901 1.145474 0.046 Uiso 1 1 calc R U . . .
H30B H 0.605696 0.474712 1.083586 0.046 Uiso 1 1 calc R U . . .
H30C H 0.495553 0.550329 1.117131 0.046 Uiso 1 1 calc R U . . .
C31A C -0.0640(9) 0.0660(4) -0.0096(3) 0.0486(15) Uani 1 1 d . . . . .
H31C H 0.029683 0.039338 -0.033218 0.058 Uiso 1 1 calc R U . . .
H31D H -0.188974 0.046953 -0.029839 0.058 Uiso 1 1 calc R U . . .
C31B C 1.4477(10) 0.9236(4) 1.0134(3) 0.0491(16) Uani 1 1 d . . . . .
H31A H 1.367441 0.946024 1.035922 0.059 Uiso 1 1 d R U . . .
H31B H 1.585(9) 0.957(4) 1.037(3) 0.042(17) Uiso 1 1 d . . . . .
C32A C -0.0391(11) 0.0385(4) 0.0428(3) 0.0559(17) Uani 1 1 d . . . . .
H32D H -0.044880 -0.022881 0.034465 0.084 Uiso 1 1 calc R U . . .
H32E H -0.138225 0.060724 0.064935 0.084 Uiso 1 1 calc R U . . .
H32F H 0.082154 0.059296 0.063786 0.084 Uiso 1 1 calc R U . . .
C32B C 1.4254(11) 0.9512(5) 0.9610(3) 0.0578(18) Uani 1 1 d . . . . .
H32A H 1.309868 0.926322 0.938165 0.087 Uiso 1 1 calc R U . . .
H32B H 1.531426 0.933182 0.940862 0.087 Uiso 1 1 calc R U . . .
H32C H 1.420148 1.012423 0.969361 0.087 Uiso 1 1 calc R U . . .
C33 C 1.0893(9) 0.5540(4) 0.5390(3) 0.0418(13) Uani 1 1 d . . . . .
H33A H 1.013927 0.567439 0.570131 0.050 Uiso 1 1 calc R U . . .
H33B H 1.128464 0.607301 0.531454 0.050 Uiso 1 1 calc R U . . .
C34 C 1.2586(9) 0.5084(3) 0.5553(2) 0.0400(13) Uani 1 1 d . . . . .
H34A H 1.220374 0.457300 0.565838 0.048 Uiso 1 1 calc R U . . .
H34B H 1.336180 0.544751 0.587621 0.048 Uiso 1 1 calc R U . . .
C35 C 1.2535(7) 0.4317(3) 0.4587(2) 0.0302(10) Uani 1 1 d . . . . .
H35A H 1.214247 0.379545 0.467882 0.036 Uiso 1 1 calc R U . . .
H35B H 1.327635 0.416078 0.427379 0.036 Uiso 1 1 calc R U . . .
C36 C 1.0850(8) 0.4769(3) 0.4419(2) 0.0343(11) Uani 1 1 d . . . . .
H36A H 1.124092 0.527090 0.430455 0.041 Uiso 1 1 calc R U . . .
H36B H 1.007404 0.439870 0.409894 0.041 Uiso 1 1 calc R U . . .

loop_
_atom_site_aniso_label
_atom_site_aniso_U_11
_atom_site_aniso_U_22
_atom_site_aniso_U_33
_atom_site_aniso_U_23
_atom_site_aniso_U_13
_atom_site_aniso_U_12
O1A 0.044(2) 0.035(2) 0.040(2) -0.0052(17) -0.0118(18) -0.0039(16)
O1B 0.0190(15) 0.0381(19) 0.0279(19) 0.0013(15) 0.0060(13) -0.0035(13)
O1C 0.0193(15) 0.0332(18) 0.0244(18) -0.0008(14) 0.0033(13) 0.0035(12)
O1D 0.086(3) 0.028(2) 0.050(3) -0.0122(19) 0.033(2) -0.012(2)
O2A 0.0265(17) 0.0348(18) 0.0312(19) 0.0128(15) 0.0068(14) 0.0056(13)
O2B 0.057(3) 0.052(3) 0.033(2) 0.0179(19) 0.0000(18) -0.019(2)
O2C 0.120(4) 0.0242(19) 0.029(2) 0.0091(16) 0.020(2) -0.002(2)
O2D 0.0229(15) 0.0338(17) 0.0279(18) 0.0125(14) 0.0014(13) -0.0017(13)
O3A 0.0186(15) 0.0347(18) 0.034(2) 0.0119(15) 0.0001(14) 0.0047(13)
O3B 0.067(3) 0.064(3) 0.055(3) 0.042(2) 0.024(2) 0.030(2)
O3C 0.079(3) 0.061(3) 0.034(2) 0.020(2) -0.001(2) 0.023(3)
O3D 0.0207(15) 0.0344(18) 0.033(2) 0.0129(15) 0.0080(14) -0.0003(13)
O4B 0.0305(18) 0.0323(18) 0.052(2) 0.0156(17) 0.0179(17) 0.0076(14)
N1 0.043(3) 0.028(2) 0.050(3) 0.013(2) 0.007(2) 0.0033(18)
N2 0.038(2) 0.031(2) 0.037(3) 0.0077(19) -0.0031(19) -0.0049(18)
C1A 0.025(2) 0.024(2) 0.034(3) 0.009(2) 0.000(2) -0.0013(17)
C1B 0.0122(18) 0.027(2) 0.028(2) 0.0090(18) 0.0042(17) 0.0010(15)
C1C 0.0139(18) 0.025(2) 0.022(2) 0.0065(17) 0.0045(16) 0.0020(15)
C1D 0.042(3) 0.016(2) 0.039(3) 0.008(2) 0.011(2) 0.0040(18)
C2A 0.035(3) 0.020(2) 0.037(3) 0.007(2) -0.006(2) -0.0056(18)
C2B 0.0134(19) 0.035(2) 0.027(2) 0.010(2) 0.0009(17) -0.0030(17)
C2C 0.016(2) 0.027(2) 0.024(2) 0.0069(18) 0.0063(17) 0.0034(16)
C2D 0.061(4) 0.018(2) 0.042(3) 0.001(2) 0.023(3) 0.006(2)
C3A 0.041(3) 0.023(2) 0.026(3) 0.001(2) -0.006(2) 0.0014(19)
C3B 0.019(2) 0.027(2) 0.022(2) 0.0060(18) 0.0050(17) -0.0031(16)
C3C 0.016(2) 0.029(2) 0.022(2) 0.0068(18) 0.0030(17) 0.0047(16)
C3D 0.056(3) 0.027(3) 0.033(3) 0.006(2) 0.017(3) -0.005(2)
C4A 0.039(3) 0.021(2) 0.027(3) 0.0023(19) -0.001(2) 0.0020(19)
C4B 0.016(2) 0.027(2) 0.030(3) 0.0092(19) 0.0038(18) 0.0008(16)
C4C 0.023(2) 0.021(2) 0.024(2) 0.0074(18) 0.0066(18) 0.0039(16)
C4D 0.064(4) 0.020(2) 0.020(3) -0.0009(19) 0.008(2) -0.008(2)
C5A 0.037(2) 0.0145(19) 0.020(2) 0.0033(17) 0.0029(19) 0.0032(17)
C5B 0.017(2) 0.026(2) 0.022(2) 0.0093(18) 0.0032(17) 0.0022(16)
C5C 0.0160(19) 0.020(2) 0.023(2) 0.0073(17) 0.0038(16) 0.0012(15)
C5D 0.036(3) 0.020(2) 0.024(2) 0.0066(18) 0.006(2) -0.0066(18)
C6A 0.028(2) 0.022(2) 0.026(3) 0.0044(18) 0.0076(19) 0.0045(17)
C6B 0.0136(19) 0.027(2) 0.026(2) 0.0076(18) 0.0002(17) 0.0044(16)
C6C 0.028(2) 0.026(2) 0.024(3) 0.0055(19) 0.0083(19) -0.0005(17)
C6D 0.036(3) 0.023(2) 0.023(2) 0.0059(19) -0.0029(19) -0.0066(18)
C7A 0.021(2) 0.0164(19) 0.024(2) 0.0022(17) 0.0039(17) 0.0018(15)
C7B 0.017(2) 0.027(2) 0.024(2) 0.0061(18) -0.0026(17) 0.0008(16)
C7C 0.026(2) 0.026(2) 0.030(3) 0.0056(19) 0.0128(19) 0.0002(17)
C7D 0.024(2) 0.021(2) 0.022(2) 0.0030(17) 0.0010(17) -0.0023(16)
C8A 0.019(2) 0.0181(19) 0.019(2) 0.0059(16) 0.0015(16) 0.0025(15)
C8B 0.023(2) 0.026(2) 0.020(2) 0.0081(18) 0.0019(17) 0.0011(17)
C8C 0.024(2) 0.027(2) 0.018(2) 0.0074(18) 0.0055(17) 0.0055(17)
C8D 0.0156(19) 0.022(2) 0.021(2) 0.0058(17) 0.0011(16) -0.0007(15)
C9A 0.019(2) 0.0170(19) 0.023(2) 0.0053(17) 0.0018(17) 0.0000(15)
C9B 0.0138(19) 0.023(2) 0.026(2) 0.0092(18) 0.0045(17) 0.0023(15)
C9C 0.0179(19) 0.022(2) 0.020(2) 0.0039(17) 0.0029(16) 0.0022(15)
C9D 0.024(2) 0.0172(19) 0.022(2) 0.0041(17) 0.0061(18) 0.0009(16)
C10A 0.028(2) 0.016(2) 0.025(2) 0.0067(17) -0.0004(18) 0.0008(16)
C10B 0.019(2) 0.021(2) 0.024(2) 0.0101(18) 0.0044(17) 0.0007(15)
C10C 0.0164(19) 0.025(2) 0.020(2) 0.0069(17) 0.0028(16) 0.0052(16)
C10D 0.038(3) 0.014(2) 0.025(3) 0.0048(17) 0.009(2) 0.0016(17)
C11A 0.023(2) 0.028(2) 0.035(3) 0.003(2) 0.012(2) -0.0074(17)
C11B 0.018(2) 0.026(2) 0.033(3) 0.005(2) 0.0016(18) 0.0009(17)
C11C 0.020(2) 0.027(2) 0.031(3) -0.0003(19) 0.0046(19) 0.0007(17)
C11D 0.019(2) 0.025(2) 0.037(3) 0.007(2) 0.0010(19) 0.0042(17)
C12A 0.025(2) 0.025(2) 0.024(2) 0.0024(18) 0.0091(18) 0.0004(17)
C12B 0.025(2) 0.022(2) 0.034(3) 0.0073(19) 0.011(2) 0.0056(17)
C12C 0.020(2) 0.025(2) 0.032(3) 0.0074(19) -0.0016(18) -0.0002(16)
C12D 0.0140(19) 0.027(2) 0.025(2) 0.0041(18) 0.0000(17) 0.0009(16)
C13A 0.0113(18) 0.024(2) 0.020(2) 0.0058(17) 0.0014(15) 0.0032(15)
C13B 0.026(2) 0.019(2) 0.027(3) 0.0085(18) 0.0043(18) 0.0027(16)
C13C 0.028(2) 0.025(2) 0.022(2) 0.0105(19) 0.0006(18) 0.0020(17)
C13D 0.0123(18) 0.024(2) 0.020(2) 0.0058(17) 0.0035(16) -0.0008(15)
C14A 0.0148(18) 0.0196(19) 0.020(2) 0.0048(17) 0.0039(16) 0.0015(14)
C14B 0.0148(19) 0.029(2) 0.022(2) 0.0095(18) 0.0019(17) -0.0001(16)
C14C 0.031(2) 0.022(2) 0.019(2) 0.0055(18) 0.0050(18) 0.0047(17)
C14D 0.0160(19) 0.021(2) 0.017(2) 0.0055(16) 0.0010(16) -0.0016(15)
C15A 0.018(2) 0.023(2) 0.021(2) 0.0033(17) 0.0060(17) -0.0011(16)
C15B 0.018(2) 0.029(2) 0.025(2) 0.0070(19) -0.0004(18) 0.0011(16)
C15C 0.040(3) 0.023(2) 0.026(3) 0.0037(19) 0.013(2) 0.0004(19)
C15D 0.021(2) 0.024(2) 0.021(2) 0.0045(18) 0.0003(17) 0.0018(16)
C16A 0.0160(19) 0.024(2) 0.023(2) 0.0042(18) 0.0012(17) -0.0003(15)
C16B 0.032(2) 0.031(2) 0.025(3) 0.012(2) -0.004(2) -0.0027(19)
C16C 0.046(3) 0.024(2) 0.034(3) 0.007(2) 0.020(2) 0.005(2)
C16D 0.0159(19) 0.020(2) 0.028(2) 0.0055(18) 0.0031(17) 0.0033(15)
C17A 0.020(2) 0.022(2) 0.023(2) 0.0062(18) 0.0028(17) 0.0026(16)
C17B 0.035(3) 0.025(2) 0.023(3) 0.0079(19) 0.001(2) 0.0017(19)
C17C 0.054(3) 0.022(2) 0.024(3) 0.0080(19) 0.009(2) 0.005(2)
C17D 0.018(2) 0.018(2) 0.023(2) 0.0020(17) 0.0068(17) -0.0002(15)
C18A 0.0165(19) 0.022(2) 0.020(2) 0.0021(17) 0.0043(16) 0.0041(15)
C18B 0.027(2) 0.025(2) 0.023(2) 0.0062(18) 0.0029(18) 0.0015(17)
C18C 0.038(3) 0.025(2) 0.020(2) 0.0059(19) 0.0007(19) 0.0025(18)
C18D 0.0108(18) 0.024(2) 0.021(2) 0.0071(17) 0.0015(15) -0.0018(15)
C19A 0.0130(18) 0.022(2) 0.027(2) 0.0048(18) 0.0031(16) 0.0033(15)
C19B 0.040(3) 0.021(2) 0.024(3) 0.0082(19) -0.004(2) 0.0016(18)
C19C 0.035(3) 0.022(2) 0.028(3) 0.0094(19) 0.004(2) 0.0018(18)
C19D 0.020(2) 0.021(2) 0.020(2) 0.0038(17) 0.0055(17) -0.0003(15)
C20A 0.021(2) 0.022(2) 0.021(2) 0.0041(17) 0.0024(17) 0.0048(16)
C20B 0.050(3) 0.025(2) 0.032(3) 0.010(2) -0.005(2) 0.000(2)
C20C 0.050(3) 0.023(2) 0.026(3) 0.008(2) 0.007(2) 0.002(2)
C20D 0.026(2) 0.021(2) 0.021(2) -0.0007(17) 0.0062(18) -0.0064(17)
C21A 0.023(2) 0.021(2) 0.028(3) 0.0028(18) 0.0031(18) 0.0015(16)
C21B 0.051(3) 0.024(2) 0.024(3) 0.006(2) -0.004(2) -0.001(2)
C21C 0.059(3) 0.022(2) 0.029(3) 0.006(2) 0.011(2) 0.009(2)
C21D 0.031(2) 0.019(2) 0.025(2) -0.0005(18) 0.0061(19) -0.0009(17)
C22A 0.020(2) 0.024(2) 0.023(2) 0.0002(18) 0.0011(17) 0.0018(16)
C22B 0.047(3) 0.025(2) 0.026(3) 0.004(2) 0.001(2) 0.003(2)
C22C 0.069(4) 0.022(2) 0.027(3) 0.008(2) 0.011(3) 0.006(2)
C22D 0.021(2) 0.022(2) 0.029(3) -0.0008(18) 0.0091(18) 0.0004(16)
C23A 0.040(3) 0.023(2) 0.044(3) -0.005(2) -0.003(2) 0.008(2)
C23B 0.036(3) 0.021(2) 0.032(3) 0.006(2) 0.005(2) -0.0007(18)
C23C 0.034(2) 0.020(2) 0.030(3) 0.0072(19) 0.006(2) 0.0024(18)
C23D 0.057(3) 0.025(2) 0.032(3) -0.003(2) 0.012(3) -0.009(2)
C24A 0.064(4) 0.040(3) 0.026(3) -0.005(2) 0.007(3) -0.003(3)
C24B 0.021(2) 0.034(3) 0.032(3) 0.003(2) 0.0042(19) 0.0012(18)
C24C 0.025(2) 0.027(2) 0.034(3) 0.005(2) 0.008(2) -0.0001(18)
C24D 0.071(4) 0.033(3) 0.025(3) -0.001(2) 0.000(3) -0.009(3)
C25A 0.038(3) 0.019(2) 0.026(3) 0.0074(18) -0.003(2) -0.0017(18)
C25B 0.023(2) 0.026(2) 0.031(3) 0.0097(19) 0.0094(19) -0.0029(17)
C25C 0.027(2) 0.025(2) 0.024(2) 0.0061(19) -0.0023(18) 0.0058(17)
C25D 0.047(3) 0.016(2) 0.035(3) 0.0108(19) 0.012(2) 0.0035(19)
C26A 0.026(2) 0.021(2) 0.024(2) 0.0080(18) 0.0006(18) 0.0002(16)
C26B 0.036(3) 0.025(2) 0.020(2) 0.0082(18) 0.0039(19) -0.0001(18)
C26C 0.049(3) 0.030(2) 0.021(3) 0.010(2) 0.003(2) 0.006(2)
C26D 0.027(2) 0.022(2) 0.022(2) 0.0037(17) 0.0060(18) -0.0002(16)
C27A 0.028(2) 0.019(2) 0.022(2) 0.0046(17) 0.0028(18) 0.0027(16)
C27B 0.023(2) 0.026(2) 0.027(3) 0.0093(19) 0.0039(18) -0.0032(17)
C27C 0.028(2) 0.025(2) 0.025(3) 0.0047(18) 0.0031(19) 0.0056(18)
C27D 0.029(2) 0.019(2) 0.021(2) 0.0052(17) 0.0050(18) -0.0013(16)
C28A 0.026(2) 0.0174(19) 0.014(2) -0.0013(16) 0.0018(17) 0.0016(16)
C28B 0.051(3) 0.028(2) 0.019(3) 0.007(2) 0.007(2) 0.003(2)
C28C 0.077(4) 0.025(2) 0.018(3) 0.004(2) 0.005(3) 0.001(2)
C28D 0.025(2) 0.021(2) 0.020(2) 0.0029(17) 0.0064(17) -0.0019(16)
C29A 0.029(2) 0.026(2) 0.023(2) -0.0012(18) 0.0047(19) 0.0040(18)
C29B 0.060(4) 0.029(3) 0.037(3) 0.002(2) -0.003(3) 0.006(2)
C29C 0.061(4) 0.030(3) 0.041(3) 0.002(2) 0.006(3) -0.001(2)
C29D 0.022(2) 0.031(2) 0.028(3) 0.001(2) 0.0025(19) -0.0042(18)
C30A 0.028(2) 0.026(2) 0.032(3) 0.005(2) -0.001(2) 0.0079(18)
C30B 0.071(4) 0.024(2) 0.032(3) 0.010(2) -0.010(3) -0.003(2)
C30C 0.070(4) 0.025(2) 0.033(3) 0.012(2) 0.015(3) 0.007(2)
C30D 0.036(3) 0.021(2) 0.035(3) 0.003(2) 0.013(2) -0.0053(18)
C31A 0.043(3) 0.042(3) 0.059(4) 0.018(3) -0.008(3) -0.004(3)
C31B 0.055(4) 0.033(3) 0.068(5) 0.021(3) 0.024(3) 0.009(3)
C32A 0.065(4) 0.047(4) 0.063(5) 0.025(3) 0.011(4) 0.005(3)
C32B 0.066(4) 0.049(4) 0.067(5) 0.029(4) 0.011(4) 0.004(3)
C33 0.054(3) 0.036(3) 0.034(3) 0.004(2) 0.009(3) 0.003(2)
C34 0.067(4) 0.030(3) 0.019(3) 0.001(2) -0.002(2) -0.003(2)
C35 0.039(3) 0.026(2) 0.024(3) 0.0049(19) 0.000(2) -0.0016(19)
C36 0.049(3) 0.027(2) 0.025(3) 0.009(2) -0.007(2) -0.001(2)

loop_
_atom_type_symbol
_atom_type_description
_atom_type_scat_dispersion_real
_atom_type_scat_dispersion_imag
_atom_type_scat_source
C C 0.0181 0.0091 'International Tables Vol C Tables 4.2.6.8 and 6.1.1.4'
H H 0.0000 0.0000 'International Tables Vol C Tables 4.2.6.8 and 6.1.1.4'
N N 0.0311 0.0180 'International Tables Vol C Tables 4.2.6.8 and 6.1.1.4'
O O 0.0492 0.0322 'International Tables Vol C Tables 4.2.6.8 and 6.1.1.4'

loop_
_geom_angle_atom_site_label_1
_geom_angle_atom_site_label_2
_geom_angle_atom_site_label_3
_geom_angle
_geom_angle_site_symmetry_1
_geom_angle_site_symmetry_3
_geom_angle_publ_flag
C3A O1A H1A 109.5 . . ?
C3B O1B H1B 109.5 . . ?
C3C O1C H1C 109.5 . . ?
C3D O1D H1D 109.5 . . ?
C28A O3A H3A 133.9 . . ?
C28D O3D H3D 112(4) . . ?
C31A O4A H4A 108(3) . . ?
C31B O4B H4B 109.5 . . ?
H1E N1 H1F 108.0 . . ?
C33 N1 H1E 109.4 . . ?
C33 N1 H1F 109.4 . . ?
C33 N1 C36 111.1(4) . . ?
C36 N1 H1E 109.4 . . ?
C36 N1 H1F 109.4 . . ?
H2A N2 H2B 108.2 . . ?
C34 N2 H2A 109.6 . . ?
C34 N2 H2B 109.6 . . ?
C35 N2 H2A 109.6 . . ?
C35 N2 H2B 109.6 . . ?
C35 N2 C34 110.1(4) . . ?
H1AA C1A H1AB 107.8 . . ?
C2A C1A H1AA 109.0 . . ?
C2A C1A H1AB 109.0 . . ?
C2A C1A C10A 112.9(4) . . ?
C10A C1A H1AA 109.0 . . ?
C10A C1A H1AB 109.0 . . ?
H1BA C1B H1BB 107.8 . . ?
C2B C1B H1BA 109.0 . . ?
C2B C1B H1BB 109.0 . . ?
C2B C1B C10B 113.1(4) . . ?
C10B C1B H1BA 109.0 . . ?
C10B C1B H1BB 109.0 . . ?
H1CA C1C H1CB 107.7 . . ?
C2C C1C H1CA 108.8 . . ?
C2C C1C H1CB 108.8 . . ?
C2C C1C C10C 113.6(4) . . ?
C10C C1C H1CA 108.8 . . ?
C10C C1C H1CB 108.8 . . ?
H1DA C1D H1DB 107.9 . . ?
C2D C1D H1DA 109.2 . . ?
C2D C1D H1DB 109.2 . . ?
C2D C1D C10D 112.1(4) . . ?
C10D C1D H1DA 109.2 . . ?
C10D C1D H1DB 109.2 . . ?
C1A C2A H2AA 109.3 . . ?
C1A C2A H2AB 109.3 . . ?
H2AA C2A H2AB 107.9 . . ?
C3A C2A C1A 111.7(4) . . ?
C3A C2A H2AA 109.3 . . ?
C3A C2A H2AB 109.3 . . ?
C1B C2B H2BA 109.5 . . ?
C1B C2B H2BB 109.5 . . ?
H2BA C2B H2BB 108.1 . . ?
C3B C2B C1B 110.7(4) . . ?
C3B C2B H2BA 109.5 . . ?
C3B C2B H2BB 109.5 . . ?
C1C C2C H2CA 109.3 . . ?
C1C C2C H2CB 109.3 . . ?
H2CA C2C H2CB 108.0 . . ?
C3C C2C C1C 111.4(3) . . ?
C3C C2C H2CA 109.3 . . ?
C3C C2C H2CB 109.3 . . ?
C1D C2D H2DA 109.1 . . ?
C1D C2D H2DB 109.1 . . ?
H2DA C2D H2DB 107.8 . . ?
C3D C2D C1D 112.7(4) . . ?
C3D C2D H2DA 109.1 . . ?
C3D C2D H2DB 109.1 . . ?
O1A C3A C2A 111.1(4) . . ?
O1A C3A H3AA 108.0 . . ?
O1A C3A C4A 107.2(4) . . ?
C2A C3A H3AA 108.0 . . ?
C2A C3A C4A 114.2(4) . . ?
C4A C3A H3AA 108.0 . . ?
O1B C3B C2B 107.1(3) . . ?
O1B C3B H3B 107.9 . . ?
O1B C3B C4B 111.6(4) . . ?
C2B C3B H3B 107.9 . . ?
C2B C3B C4B 114.2(4) . . ?
C4B C3B H3B 107.9 . . ?
O1C C3C C2C 107.6(3) . . ?
O1C C3C H3C 107.8 . . ?
O1C C3C C4C 111.6(4) . . ?
C2C C3C H3C 107.8 . . ?
C2C C3C C4C 114.0(4) . . ?
C4C C3C H3C 107.8 . . ?
O1D C3D C2D 110.1(5) . . ?
O1D C3D H3DA 108.3 . . ?
O1D C3D C4D 106.2(5) . . ?
C2D C3D H3DA 108.3 . . ?
C2D C3D C4D 115.4(5) . . ?
C4D C3D H3DA 108.3 . . ?
C3A C4A C5A 107.7(4) . . ?
C23A C4A C3A 110.3(4) . . ?
C23A C4A C5A 113.5(4) . . ?
C24A C4A C3A 108.2(5) . . ?
C24A C4A C5A 108.7(4) . . ?
C24A C4A C23A 108.2(5) . . ?
C3B C4B C5B 107.4(3) . . ?
C3B C4B C23B 111.1(4) . . ?
C23B C4B C5B 114.2(4) . . ?
C24B C4B C3B 107.8(4) . . ?
C24B C4B C5B 108.4(4) . . ?
C24B C4B C23B 107.8(4) . . ?
C3C C4C C5C 107.0(3) . . ?
C3C C4C C23C 111.2(4) . . ?
C23C C4C C5C 114.6(4) . . ?
C24C C4C C3C 107.7(4) . . ?
C24C C4C C5C 109.0(3) . . ?
C24C C4C C23C 107.1(4) . . ?
C3D C4D C5D 108.3(4) . . ?
C3D C4D C23D 111.2(5) . . ?
C3D C4D C24D 108.5(5) . . ?
C23D C4D C5D 113.1(4) . . ?
C23D C4D C24D 106.8(5) . . ?
C24D C4D C5D 108.9(4) . . ?
C4A C5A H5A 104.5 . . ?
C6A C5A C4A 113.5(4) . . ?
C6A C5A H5A 104.5 . . ?
C6A C5A C10A 111.0(4) . . ?
C10A C5A C4A 117.2(4) . . ?
C10A C5A H5A 104.5 . . ?
C4B C5B H5B 104.4 . . ?
C6B C5B C4B 114.2(4) . . ?
C6B C5B H5B 104.4 . . ?
C6B C5B C10B 110.5(4) . . ?
C10B C5B C4B 117.4(3) . . ?
C10B C5B H5B 104.4 . . ?
C4C C5C H5C 104.8 . . ?
C6C C5C C4C 113.8(3) . . ?
C6C C5C H5C 104.8 . . ?
C6C C5C C10C 109.6(4) . . ?
C10C C5C C4C 117.5(3) . . ?
C10C C5C H5C 104.8 . . ?
C4D C5D H5D 105.1 . . ?
C6D C5D C4D 113.2(4) . . ?
C6D C5D H5D 105.1 . . ?
C6D C5D C10D 110.6(4) . . ?
C10D C5D C4D 116.6(4) . . ?
C10D C5D H5D 105.1 . . ?
C5A C6A H6AA 109.6 . . ?
C5A C6A H6AB 109.6 . . ?
C5A C6A C7A 110.4(3) . . ?
H6AA C6A H6AB 108.1 . . ?
C7A C6A H6AA 109.6 . . ?
C7A C6A H6AB 109.6 . . ?
C5B C6B H6BA 109.5 . . ?
C5B C6B H6BB 109.5 . . ?
H6BA C6B H6BB 108.1 . . ?
C7B C6B C5B 110.7(4) . . ?
C7B C6B H6BA 109.5 . . ?
C7B C6B H6BB 109.5 . . ?
C5C C6C H6CA 109.6 . . ?
C5C C6C H6CB 109.6 . . ?
H6CA C6C H6CB 108.1 . . ?
C7C C6C C5C 110.2(4) . . ?
C7C C6C H6CA 109.6 . . ?
C7C C6C H6CB 109.6 . . ?
C5D C6D H6DA 109.5 . . ?
C5D C6D H6DB 109.5 . . ?
C5D C6D C7D 110.6(4) . . ?
H6DA C6D H6DB 108.1 . . ?
C7D C6D H6DA 109.5 . . ?
C7D C6D H6DB 109.5 . . ?
C6A C7A H7AA 108.7 . . ?
C6A C7A H7AB 108.7 . . ?
C6A C7A C8A 114.1(4) . . ?
H7AA C7A H7AB 107.6 . . ?
C8A C7A H7AA 108.7 . . ?
C8A C7A H7AB 108.7 . . ?
C6B C7B H7BA 108.7 . . ?
C6B C7B H7BB 108.7 . . ?
C6B C7B C8B 114.4(4) . . ?
H7BA C7B H7BB 107.6 . . ?
C8B C7B H7BA 108.7 . . ?
C8B C7B H7BB 108.7 . . ?
C6C C7C H7CA 108.7 . . ?
C6C C7C H7CB 108.7 . . ?
C6C C7C C8C 114.4(4) . . ?
H7CA C7C H7CB 107.6 . . ?
C8C C7C H7CA 108.7 . . ?
C8C C7C H7CB 108.7 . . ?
C6D C7D H7DA 108.7 . . ?
C6D C7D H7DB 108.7 . . ?
C6D C7D C8D 114.1(4) . . ?
H7DA C7D H7DB 107.6 . . ?
C8D C7D H7DA 108.7 . . ?
C8D C7D H7DB 108.7 . . ?
C7A C8A C9A 110.6(4) . . ?
C7A C8A C14A 109.3(3) . . ?
C7A C8A C26A 108.2(3) . . ?
C9A C8A C14A 107.5(3) . . ?
C26A C8A C9A 111.3(4) . . ?
C26A C8A C14A 109.8(3) . . ?
C7B C8B C9B 109.8(4) . . ?
C7B C8B C14B 110.6(3) . . ?
C7B C8B C26B 108.8(4) . . ?
C9B C8B C14B 107.5(3) . . ?
C26B C8B C9B 110.2(4) . . ?
C26B C8B C14B 109.9(4) . . ?
C7C C8C C9C 109.6(4) . . ?
C7C C8C C14C 110.5(4) . . ?
C7C C8C C26C 108.7(4) . . ?
C9C C8C C14C 107.7(4) . . ?
C26C C8C C9C 110.8(4) . . ?
C26C C8C C14C 109.7(4) . . ?
C7D C8D C9D 110.0(4) . . ?
C7D C8D C14D 109.8(3) . . ?
C7D C8D C26D 108.4(4) . . ?
C9D C8D C14D 107.8(3) . . ?
C9D C8D C26D 111.2(4) . . ?
C26D C8D C14D 109.6(4) . . ?
C8A C9A H9A 104.6 . . ?
C8A C9A C10A 117.3(3) . . ?
C10A C9A H9A 104.6 . . ?
C11A C9A C8A 110.2(4) . . ?
C11A C9A H9A 104.6 . . ?
C11A C9A C10A 114.1(4) . . ?
C8B C9B H9B 105.0 . . ?
C8B C9B C10B 116.7(3) . . ?
C10B C9B H9B 105.0 . . ?
C11B C9B C8B 110.6(4) . . ?
C11B C9B H9B 105.0 . . ?
C11B C9B C10B 113.4(3) . . ?
C8C C9C H9C 104.9 . . ?
C8C C9C C10C 116.7(4) . . ?
C10C C9C H9C 104.9 . . ?
C11C C9C C8C 110.8(4) . . ?
C11C C9C H9C 104.9 . . ?
C11C C9C C10C 113.2(3) . . ?
C8D C9D H9D 105.0 . . ?
C8D C9D C10D 116.5(4) . . ?
C10D C9D H9D 105.0 . . ?
C11D C9D C8D 110.6(4) . . ?
C11D C9D H9D 105.0 . . ?
C11D C9D C10D 113.5(4) . . ?
C1A C10A C9A 107.3(3) . . ?
C1A C10A C25A 107.7(4) . . ?
C5A C10A C1A 109.0(4) . . ?
C5A C10A C9A 106.1(3) . . ?
C5A C10A C25A 113.5(4) . . ?
C25A C10A C9A 113.0(4) . . ?
C1B C10B C5B 108.0(4) . . ?
C1B C10B C9B 108.1(3) . . ?
C1B C10B C25B 107.7(4) . . ?
C5B C10B C9B 106.0(3) . . ?
C25B C10B C5B 113.2(3) . . ?
C25B C10B C9B 113.7(4) . . ?
C1C C10C C5C 107.4(3) . . ?
C1C C10C C9C 108.1(3) . . ?
C5C C10C C9C 105.9(3) . . ?
C25C C10C C1C 107.4(3) . . ?
C25C C10C C5C 113.8(4) . . ?
C25C C10C C9C 113.9(4) . . ?
C1D C10D C5D 107.8(4) . . ?
C1D C10D C9D 107.9(4) . . ?
C1D C10D C25D 108.4(4) . . ?
C5D C10D C9D 105.5(4) . . ?
C25D C10D C5D 113.6(4) . . ?
C25D C10D C9D 113.3(4) . . ?
C9A C11A H11C 108.7 . . ?
C9A C11A H11D 108.7 . . ?
H11C C11A H11D 107.6 . . ?
C12A C11A C9A 114.4(4) . . ?
C12A C11A H11C 108.7 . . ?
C12A C11A H11D 108.7 . . ?
C9B C11B H11G 108.6 . . ?
C9B C11B H11H 108.6 . . ?
H11G C11B H11H 107.6 . . ?
C12B C11B C9B 114.6(4) . . ?
C12B C11B H11G 108.6 . . ?
C12B C11B H11H 108.6 . . ?
C9C C11C H11E 108.6 . . ?
C9C C11C H11F 108.6 . . ?
H11E C11C H11F 107.6 . . ?
C12C C11C C9C 114.6(4) . . ?
C12C C11C H11E 108.6 . . ?
C12C C11C H11F 108.6 . . ?
C9D C11D H11A 108.6 . . ?
C9D C11D H11B 108.6 . . ?
H11A C11D H11B 107.6 . . ?
C12D C11D C9D 114.7(4) . . ?
C12D C11D H11A 108.6 . . ?
C12D C11D H11B 108.6 . . ?
C11A C12A H12A 117.2 . . ?
C13A C12A C11A 125.5(4) . . ?
C13A C12A H12A 117.2 . . ?
C11B C12B H12B 117.0 . . ?
C13B C12B C11B 126.0(4) . . ?
C13B C12B H12B 117.0 . . ?
C11C C12C H12C 117.2 . . ?
C13C C12C C11C 125.5(4) . . ?
C13C C12C H12C 117.2 . . ?
C11D C12D H12D 116.9 . . ?
C13D C12D C11D 126.3(4) . . ?
C13D C12D H12D 116.9 . . ?
C12A C13A C14A 120.6(4) . . ?
C12A C13A C18A 118.2(4) . . ?
C18A C13A C14A 121.0(4) . . ?
C12B C13B C14B 120.3(4) . . ?
C12B C13B C18B 118.9(4) . . ?
C18B C13B C14B 120.6(4) . . ?
C12C C13C C14C 120.1(4) . . ?
C12C C13C C18C 119.1(4) . . ?
C18C C13C C14C 120.7(4) . . ?
C12D C13D C14D 119.2(4) . . ?
C12D C13D C18D 119.7(4) . . ?
C18D C13D C14D 121.0(4) . . ?
C13A C14A C8A 108.1(3) . . ?
C13A C14A C15A 112.2(4) . . ?
C13A C14A C27A 107.0(3) . . ?
C15A C14A C8A 110.4(3) . . ?
C15A C14A C27A 106.2(3) . . ?
C27A C14A C8A 112.8(3) . . ?
C13B C14B C8B 108.5(3) . . ?
C13B C14B C15B 111.7(4) . . ?
C13B C14B C27B 107.4(4) . . ?
C15B C14B C8B 109.5(4) . . ?
C27B C14B C8B 112.6(4) . . ?
C27B C14B C15B 107.2(3) . . ?
C13C C14C C8C 109.0(4) . . ?
C13C C14C C15C 112.1(4) . . ?
C13C C14C C27C 106.9(4) . . ?
C15C C14C C8C 109.8(4) . . ?
C27C C14C C8C 112.8(4) . . ?
C27C C14C C15C 106.2(4) . . ?
C13D C14D C8D 108.1(3) . . ?
C13D C14D C15D 113.2(4) . . ?
C13D C14D C27D 106.3(3) . . ?
C15D C14D C8D 109.7(3) . . ?
C15D C14D C27D 106.6(3) . . ?
C27D C14D C8D 112.9(3) . . ?
C14A C15A H15C 108.6 . . ?
C14A C15A H15D 108.6 . . ?
H15C C15A H15D 107.6 . . ?
C16A C15A C14A 114.4(3) . . ?
C16A C15A H15C 108.6 . . ?
C16A C15A H15D 108.6 . . ?
C14B C15B H15G 108.6 . . ?
C14B C15B H15H 108.6 . . ?
H15G C15B H15H 107.6 . . ?
C16B C15B C14B 114.8(4) . . ?
C16B C15B H15G 108.6 . . ?
C16B C15B H15H 108.6 . . ?
C14C C15C H15E 108.7 . . ?
C14C C15C H15F 108.7 . . ?
H15E C15C H15F 107.6 . . ?
C16C C15C C14C 114.2(4) . . ?
C16C C15C H15E 108.7 . . ?
C16C C15C H15F 108.7 . . ?
C14D C15D H15A 108.8 . . ?
C14D C15D H15B 108.8 . . ?
H15A C15D H15B 107.7 . . ?
C16D C15D C14D 114.0(4) . . ?
C16D C15D H15A 108.8 . . ?
C16D C15D H15B 108.8 . . ?
C15A C16A H16C 109.2 . . ?
C15A C16A H16D 109.2 . . ?
H16C C16A H16D 107.9 . . ?
C17A C16A C15A 112.1(4) . . ?
C17A C16A H16C 109.2 . . ?
C17A C16A H16D 109.2 . . ?
C15B C16B H16G 109.3 . . ?
C15B C16B H16H 109.3 . . ?
H16G C16B H16H 108.0 . . ?
C17B C16B C15B 111.4(4) . . ?
C17B C16B H16G 109.3 . . ?
C17B C16B H16H 109.3 . . ?
C15C C16C H16E 109.5 . . ?
C15C C16C H16F 109.5 . . ?
C15C C16C C17C 110.7(4) . . ?
H16E C16C H16F 108.1 . . ?
C17C C16C H16E 109.5 . . ?
C17C C16C H16F 109.5 . . ?
C15D C16D H16A 109.2 . . ?
C15D C16D H16B 109.2 . . ?
H16A C16D H16B 107.9 . . ?
C17D C16D C15D 112.0(4) . . ?
C17D C16D H16A 109.2 . . ?
C17D C16D H16B 109.2 . . ?
C16A C17A C18A 109.6(4) . . ?
C16A C17A C22A 110.7(4) . . ?
C16A C17A C28A 110.8(3) . . ?
C18A C17A C22A 111.6(3) . . ?
C28A C17A C18A 109.7(4) . . ?
C28A C17A C22A 104.4(4) . . ?
C16B C17B C18B 108.9(4) . . ?
C16B C17B C22B 111.8(4) . . ?
C16B C17B C28B 110.1(4) . . ?
C18B C17B C22B 110.2(4) . . ?
C18B C17B C28B 111.4(4) . . ?
C22B C17B C28B 104.3(4) . . ?
C16C C17C C18C 109.3(4) . . ?
C16C C17C C22C 111.8(5) . . ?
C16C C17C C28C 107.9(4) . . ?
C18C C17C C22C 111.0(4) . . ?
C28C C17C C18C 111.6(4) . . ?
C28C C17C C22C 105.2(4) . . ?
C16D C17D C18D 109.0(4) . . ?
C16D C17D C22D 110.5(4) . . ?
C18D C17D C22D 111.5(3) . . ?
C28D C17D C16D 111.4(4) . . ?
C28D C17D C18D 110.2(3) . . ?
C28D C17D C22D 104.1(3) . . ?
C13A C18A C17A 112.3(3) . . ?
C13A C18A H18A 106.6 . . ?
C13A C18A C19A 112.1(4) . . ?
C17A C18A H18A 106.6 . . ?
C19A C18A C17A 112.1(4) . . ?
C19A C18A H18A 106.6 . . ?
C13B C18B C17B 112.5(4) . . ?
C13B C18B H18B 107.2 . . ?
C13B C18B C19B 111.0(4) . . ?
C17B C18B H18B 107.2 . . ?
C17B C18B C19B 111.4(4) . . ?
C19B C18B H18B 107.2 . . ?
C13C C18C C17C 112.9(4) . . ?
C13C C18C H18C 106.9 . . ?
C13C C18C C19C 111.2(4) . . ?
C17C C18C H18C 106.9 . . ?
C17C C18C C19C 111.6(4) . . ?
C19C C18C H18C 106.9 . . ?
C13D C18D C17D 111.8(3) . . ?
C13D C18D H18D 106.7 . . ?
C13D C18D C19D 112.4(3) . . ?
C17D C18D H18D 106.7 . . ?
C19D C18D C17D 112.2(3) . . ?
C19D C18D H18D 106.7 . . ?
C18A C19A H19C 108.7 . . ?
C18A C19A H19D 108.7 . . ?
H19C C19A H19D 107.6 . . ?
C20A C19A C18A 114.2(4) . . ?
C20A C19A H19C 108.7 . . ?
C20A C19A H19D 108.7 . . ?
C18B C19B H19G 108.6 . . ?
C18B C19B H19H 108.6 . . ?
H19G C19B H19H 107.6 . . ?
C20B C19B C18B 114.7(4) . . ?
C20B C19B H19G 108.6 . . ?
C20B C19B H19H 108.6 . . ?
C18C C19C H19E 108.7 . . ?
C18C C19C H19F 108.7 . . ?
H19E C19C H19F 107.6 . . ?
C20C C19C C18C 114.1(4) . . ?
C20C C19C H19E 108.7 . . ?
C20C C19C H19F 108.7 . . ?
C18D C19D H19A 108.8 . . ?
C18D C19D H19B 108.8 . . ?
C18D C19D C20D 113.6(4) . . ?
H19A C19D H19B 107.7 . . ?
C20D C19D H19A 108.8 . . ?
C20D C19D H19B 108.8 . . ?
C19A C20A C29A 110.9(4) . . ?
C21A C20A C19A 108.0(3) . . ?
C21A C20A C29A 110.0(4) . . ?
C30A C20A C19A 110.4(4) . . ?
C30A C20A C21A 109.2(4) . . ?
C30A C20A C29A 108.3(4) . . ?
C21B C20B C19B 108.1(4) . . ?
C29B C20B C19B 110.4(5) . . ?
C29B C20B C21B 112.0(5) . . ?
C29B C20B C30B 109.5(5) . . ?
C30B C20B C19B 107.8(5) . . ?
C30B C20B C21B 108.9(5) . . ?
C19C C20C C30C 108.7(4) . . ?
C21C C20C C19C 109.3(4) . . ?
C21C C20C C30C 107.7(4) . . ?
C29C C20C C19C 111.0(4) . . ?
C29C C20C C21C 112.0(5) . . ?
C29C C20C C30C 108.1(5) . . ?
C21D C20D C19D 107.8(4) . . ?
C21D C20D C30D 108.8(4) . . ?
C29D C20D C19D 111.4(4) . . ?
C29D C20D C21D 110.8(4) . . ?
C29D C20D C30D 108.8(4) . . ?
C30D C20D C19D 109.2(4) . . ?
C20A C21A H21C 109.0 . . ?
C20A C21A H21D 109.0 . . ?
H21C C21A H21D 107.8 . . ?
C22A C21A C20A 112.9(4) . . ?
C22A C21A H21C 109.0 . . ?
C22A C21A H21D 109.0 . . ?
C20B C21B H21G 108.9 . . ?
C20B C21B H21H 108.9 . . ?
H21G C21B H21H 107.7 . . ?
C22B C21B C20B 113.6(5) . . ?
C22B C21B H21G 108.9 . . ?
C22B C21B H21H 108.9 . . ?
C20C C21C H21E 109.0 . . ?
C20C C21C H21F 109.0 . . ?
H21E C21C H21F 107.8 . . ?
C22C C21C C20C 112.8(4) . . ?
C22C C21C H21E 109.0 . . ?
C22C C21C H21F 109.0 . . ?
C20D C21D H21A 109.1 . . ?
C20D C21D H21B 109.1 . . ?
C20D C21D C22D 112.6(4) . . ?
H21A C21D H21B 107.8 . . ?
C22D C21D H21A 109.1 . . ?
C22D C21D H21B 109.1 . . ?
C17A C22A H22C 109.0 . . ?
C17A C22A H22D 109.0 . . ?
C21A C22A C17A 112.8(4) . . ?
C21A C22A H22C 109.0 . . ?
C21A C22A H22D 109.0 . . ?
H22C C22A H22D 107.8 . . ?
C17B C22B H22G 108.8 . . ?
C17B C22B H22H 108.8 . . ?
C21B C22B C17B 113.8(4) . . ?
C21B C22B H22G 108.8 . . ?
C21B C22B H22H 108.8 . . ?
H22G C22B H22H 107.7 . . ?
C17C C22C H22E 108.9 . . ?
C17C C22C H22F 108.9 . . ?
C21C C22C C17C 113.4(4) . . ?
C21C C22C H22E 108.9 . . ?
C21C C22C H22F 108.9 . . ?
H22E C22C H22F 107.7 . . ?
C17D C22D H22A 109.2 . . ?
C17D C22D H22B 109.2 . . ?
C21D C22D C17D 112.0(4) . . ?
C21D C22D H22A 109.2 . . ?
C21D C22D H22B 109.2 . . ?
H22A C22D H22B 107.9 . . ?
C4A C23A H23D 109.5 . . ?
C4A C23A H23E 109.5 . . ?
C4A C23A H23F 109.5 . . ?
H23D C23A H23E 109.5 . . ?
H23D C23A H23F 109.5 . . ?
H23E C23A H23F 109.5 . . ?
C4B C23B H23J 109.5 . . ?
C4B C23B H23K 109.5 . . ?
C4B C23B H23L 109.5 . . ?
H23J C23B H23K 109.5 . . ?
H23J C23B H23L 109.5 . . ?
H23K C23B H23L 109.5 . . ?
C4C C23C H23G 109.5 . . ?
C4C C23C H23H 109.5 . . ?
C4C C23C H23I 109.5 . . ?
H23G C23C H23H 109.5 . . ?
H23G C23C H23I 109.5 . . ?
H23H C23C H23I 109.5 . . ?
C4D C23D H23A 109.5 . . ?
C4D C23D H23B 109.5 . . ?
C4D C23D H23C 109.5 . . ?
H23A C23D H23B 109.5 . . ?
H23A C23D H23C 109.5 . . ?
H23B C23D H23C 109.5 . . ?
C4A C24A H24D 109.5 . . ?
C4A C24A H24E 109.5 . . ?
C4A C24A H24F 109.5 . . ?
H24D C24A H24E 109.5 . . ?
H24D C24A H24F 109.5 . . ?
H24E C24A H24F 109.5 . . ?
C4B C24B H24J 109.5 . . ?
C4B C24B H24K 109.5 . . ?
C4B C24B H24L 109.5 . . ?
H24J C24B H24K 109.5 . . ?
H24J C24B H24L 109.5 . . ?
H24K C24B H24L 109.5 . . ?
C4C C24C H24G 109.5 . . ?
C4C C24C H24H 109.5 . . ?
C4C C24C H24I 109.5 . . ?
H24G C24C H24H 109.5 . . ?
H24G C24C H24I 109.5 . . ?
H24H C24C H24I 109.5 . . ?
C4D C24D H24A 109.5 . . ?
C4D C24D H24B 109.5 . . ?
C4D C24D H24C 109.5 . . ?
H24A C24D H24B 109.5 . . ?
H24A C24D H24C 109.5 . . ?
H24B C24D H24C 109.5 . . ?
C10A C25A H25D 109.5 . . ?
C10A C25A H25E 109.5 . . ?
C10A C25A H25F 109.5 . . ?
H25D C25A H25E 109.5 . . ?
H25D C25A H25F 109.5 . . ?
H25E C25A H25F 109.5 . . ?
C10B C25B H25J 109.5 . . ?
C10B C25B H25K 109.5 . . ?
C10B C25B H25L 109.5 . . ?
H25J C25B H25K 109.5 . . ?
H25J C25B H25L 109.5 . . ?
H25K C25B H25L 109.5 . . ?
C10C C25C H25G 109.5 . . ?
C10C C25C H25H 109.5 . . ?
C10C C25C H25I 109.5 . . ?
H25G C25C H25H 109.5 . . ?
H25G C25C H25I 109.5 . . ?
H25H C25C H25I 109.5 . . ?
C10D C25D H25A 109.5 . . ?
C10D C25D H25B 109.5 . . ?
C10D C25D H25C 109.5 . . ?
H25A C25D H25B 109.5 . . ?
H25A C25D H25C 109.5 . . ?
H25B C25D H25C 109.5 . . ?
C8A C26A H26D 109.5 . . ?
C8A C26A H26E 109.5 . . ?
C8A C26A H26F 109.5 . . ?
H26D C26A H26E 109.5 . . ?
H26D C26A H26F 109.5 . . ?
H26E C26A H26F 109.5 . . ?
C8B C26B H26J 109.5 . . ?
C8B C26B H26K 109.5 . . ?
C8B C26B H26L 109.5 . . ?
H26J C26B H26K 109.5 . . ?
H26J C26B H26L 109.5 . . ?
H26K C26B H26L 109.5 . . ?
C8C C26C H26G 109.5 . . ?
C8C C26C H26H 109.5 . . ?
C8C C26C H26I 109.5 . . ?
H26G C26C H26H 109.5 . . ?
H26G C26C H26I 109.5 . . ?
H26H C26C H26I 109.5 . . ?
C8D C26D H26A 109.5 . . ?
C8D C26D H26B 109.5 . . ?
C8D C26D H26C 109.5 . . ?
H26A C26D H26B 109.5 . . ?
H26A C26D H26C 109.5 . . ?
H26B C26D H26C 109.5 . . ?
C14A C27A H27D 109.5 . . ?
C14A C27A H27E 109.5 . . ?
C14A C27A H27F 109.5 . . ?
H27D C27A H27E 109.5 . . ?
H27D C27A H27F 109.5 . . ?
H27E C27A H27F 109.5 . . ?
C14B C27B H27J 109.5 . . ?
C14B C27B H27K 109.5 . . ?
C14B C27B H27L 109.5 . . ?
H27J C27B H27K 109.5 . . ?
H27J C27B H27L 109.5 . . ?
H27K C27B H27L 109.5 . . ?
C14C C27C H27G 109.5 . . ?
C14C C27C H27H 109.5 . . ?
C14C C27C H27I 109.5 . . ?
H27G C27C H27H 109.5 . . ?
H27G C27C H27I 109.5 . . ?
H27H C27C H27I 109.5 . . ?
C14D C27D H27A 109.5 . . ?
C14D C27D H27B 109.5 . . ?
C14D C27D H27C 109.5 . . ?
H27A C27D H27B 109.5 . . ?
H27A C27D H27C 109.5 . . ?
H27B C27D H27C 109.5 . . ?
O2A C28A O3A 122.4(4) . . ?
O2A C28A C17A 122.5(4) . . ?
O3A C28A C17A 114.9(4) . . ?
O2B C28B O3B 123.0(5) . . ?
O2B C28B C17B 120.6(5) . . ?
O3B C28B C17B 116.1(5) . . ?
O2C C28C C17C 116.6(6) . . ?
O3C C28C O2C 124.0(6) . . ?
O3C C28C C17C 119.2(5) . . ?
O2D C28D O3D 122.3(4) . . ?
O2D C28D C17D 122.5(4) . . ?
O3D C28D C17D 115.0(4) . . ?
C20A C29A H29D 109.5 . . ?
C20A C29A H29E 109.5 . . ?
C20A C29A H29F 109.5 . . ?
H29D C29A H29E 109.5 . . ?
H29D C29A H29F 109.5 . . ?
H29E C29A H29F 109.5 . . ?
C20B C29B H29J 109.5 . . ?
C20B C29B H29K 109.5 . . ?
C20B C29B H29L 109.5 . . ?
H29J C29B H29K 109.5 . . ?
H29J C29B H29L 109.5 . . ?
H29K C29B H29L 109.5 . . ?
C20C C29C H29G 109.5 . . ?
C20C C29C H29H 109.5 . . ?
C20C C29C H29I 109.5 . . ?
H29G C29C H29H 109.5 . . ?
H29G C29C H29I 109.5 . . ?
H29H C29C H29I 109.5 . . ?
C20D C29D H29A 109.5 . . ?
C20D C29D H29B 109.5 . . ?
C20D C29D H29C 109.5 . . ?
H29A C29D H29B 109.5 . . ?
H29A C29D H29C 109.5 . . ?
H29B C29D H29C 109.5 . . ?
C20A C30A H30D 109.5 . . ?
C20A C30A H30E 109.5 . . ?
C20A C30A H30F 109.5 . . ?
H30D C30A H30E 109.5 . . ?
H30D C30A H30F 109.5 . . ?
H30E C30A H30F 109.5 . . ?
C20B C30B H30J 109.5 . . ?
C20B C30B H30K 109.5 . . ?
C20B C30B H30L 109.5 . . ?
H30J C30B H30K 109.5 . . ?
H30J C30B H30L 109.5 . . ?
H30K C30B H30L 109.5 . . ?
C20C C30C H30G 109.5 . . ?
C20C C30C H30H 109.5 . . ?
C20C C30C H30I 109.5 . . ?
H30G C30C H30H 109.5 . . ?
H30G C30C H30I 109.5 . . ?
H30H C30C H30I 109.5 . . ?
C20D C30D H30A 109.5 . . ?
C20D C30D H30B 109.5 . . ?
C20D C30D H30C 109.5 . . ?
H30A C30D H30B 109.5 . . ?
H30A C30D H30C 109.5 . . ?
H30B C30D H30C 109.5 . . ?
O4A C31A H31C 109.1 . . ?
O4A C31A H31D 109.1 . . ?
O4A C31A C32A 112.4(6) . . ?
H31C C31A H31D 107.8 . . ?
C32A C31A H31C 109.1 . . ?
C32A C31A H31D 109.1 . . ?
O4B C31B H31A 112.9 . . ?
O4B C31B H31B 113(3) . . ?
O4B C31B C32B 112.8(6) . . ?
H31A C31B H31B 101.1 . . ?
C32B C31B H31A 113.0 . . ?
C32B C31B H31B 103(3) . . ?
C31A C32A H32D 109.5 . . ?
C31A C32A H32E 109.5 . . ?
C31A C32A H32F 109.5 . . ?
H32D C32A H32E 109.5 . . ?
H32D C32A H32F 109.5 . . ?
H32E C32A H32F 109.5 . . ?
C31B C32B H32A 109.5 . . ?
C31B C32B H32B 109.5 . . ?
C31B C32B H32C 109.5 . . ?
H32A C32B H32B 109.5 . . ?
H32A C32B H32C 109.5 . . ?
H32B C32B H32C 109.5 . . ?
N1 C33 H33A 109.4 . . ?
N1 C33 H33B 109.4 . . ?
N1 C33 C34 111.2(5) . . ?
H33A C33 H33B 108.0 . . ?
C34 C33 H33A 109.4 . . ?
C34 C33 H33B 109.4 . . ?
N2 C34 H34A 109.8 . . ?
N2 C34 H34B 109.8 . . ?
C33 C34 N2 109.3(5) . . ?
C33 C34 H34A 109.8 . . ?
C33 C34 H34B 109.8 . . ?
H34A C34 H34B 108.3 . . ?
N2 C35 H35A 109.6 . . ?
N2 C35 H35B 109.6 . . ?
N2 C35 C36 110.4(4) . . ?
H35A C35 H35B 108.1 . . ?
C36 C35 H35A 109.6 . . ?
C36 C35 H35B 109.6 . . ?
N1 C36 C35 110.4(4) . . ?
N1 C36 H36A 109.6 . . ?
N1 C36 H36B 109.6 . . ?
C35 C36 H36A 109.6 . . ?
C35 C36 H36B 109.6 . . ?
H36A C36 H36B 108.1 . . ?

loop_
_geom_bond_atom_site_label_1
_geom_bond_atom_site_label_2
_geom_bond_distance
_geom_bond_site_symmetry_2
_geom_bond_publ_flag
O1A H1A 0.8400 . ?
O1A C3A 1.427(6) . ?
O1B H1B 0.8400 . ?
O1B C3B 1.442(6) . ?
O1C H1C 0.8400 . ?
O1C C3C 1.439(5) . ?
O1D H1D 0.8400 . ?
O1D C3D 1.448(6) . ?
O2A C28A 1.235(6) . ?
O2B C28B 1.233(7) . ?
O2C C28C 1.276(8) . ?
O2D C28D 1.233(6) . ?
O3A H3A 0.7298 . ?
O3A C28A 1.280(6) . ?
O3B C28B 1.275(7) . ?
O3C C28C 1.236(8) . ?
O3D H3D 0.94(3) . ?
O3D C28D 1.289(6) . ?
O4A H4A 0.98(5) . ?
O4A C31A 1.417(7) . ?
O4B H4B 0.8400 . ?
O4B C31B 1.436(7) . ?
N1 H1E 0.9100 . ?
N1 H1F 0.9100 . ?
N1 C33 1.487(8) . ?
N1 C36 1.488(8) . ?
N2 H2A 0.9100 . ?
N2 H2B 0.9100 . ?
N2 C34 1.503(8) . ?
N2 C35 1.475(7) . ?
C1A H1AA 0.9900 . ?
C1A H1AB 0.9900 . ?
C1A C2A 1.527(7) . ?
C1A C10A 1.544(6) . ?
C1B H1BA 0.9900 . ?
C1B H1BB 0.9900 . ?
C1B C2B 1.531(7) . ?
C1B C10B 1.545(6) . ?
C1C H1CA 0.9900 . ?
C1C H1CB 0.9900 . ?
C1C C2C 1.528(6) . ?
C1C C10C 1.548(6) . ?
C1D H1DA 0.9900 . ?
C1D H1DB 0.9900 . ?
C1D C2D 1.536(7) . ?
C1D C10D 1.541(7) . ?
C2A H2AA 0.9900 . ?
C2A H2AB 0.9900 . ?
C2A C3A 1.518(8) . ?
C2B H2BA 0.9900 . ?
C2B H2BB 0.9900 . ?
C2B C3B 1.527(6) . ?
C2C H2CA 0.9900 . ?
C2C H2CB 0.9900 . ?
C2C C3C 1.512(6) . ?
C2D H2DA 0.9900 . ?
C2D H2DB 0.9900 . ?
C2D C3D 1.498(9) . ?
C3A H3AA 1.0000 . ?
C3A C4A 1.544(7) . ?
C3B H3B 1.0000 . ?
C3B C4B 1.537(6) . ?
C3C H3C 1.0000 . ?
C3C C4C 1.539(6) . ?
C3D H3DA 1.0000 . ?
C3D C4D 1.525(9) . ?
C4A C5A 1.580(6) . ?
C4A C23A 1.532(7) . ?
C4A C24A 1.530(8) . ?
C4B C5B 1.569(6) . ?
C4B C23B 1.545(7) . ?
C4B C24B 1.522(6) . ?
C4C C5C 1.565(6) . ?
C4C C23C 1.548(6) . ?
C4C C24C 1.530(7) . ?
C4D C5D 1.567(6) . ?
C4D C23D 1.548(7) . ?
C4D C24D 1.555(9) . ?
C5A H5A 1.0000 . ?
C5A C6A 1.528(7) . ?
C5A C10A 1.536(7) . ?
C5B H5B 1.0000 . ?
C5B C6B 1.531(6) . ?
C5B C10B 1.562(6) . ?
C5C H5C 1.0000 . ?
C5C C6C 1.537(6) . ?
C5C C10C 1.562(6) . ?
C5D H5D 1.0000 . ?
C5D C6D 1.508(7) . ?
C5D C10D 1.567(7) . ?
C6A H6AA 0.9900 . ?
C6A H6AB 0.9900 . ?
C6A C7A 1.540(6) . ?
C6B H6BA 0.9900 . ?
C6B H6BB 0.9900 . ?
C6B C7B 1.525(6) . ?
C6C H6CA 0.9900 . ?
C6C H6CB 0.9900 . ?
C6C C7C 1.532(6) . ?
C6D H6DA 0.9900 . ?
C6D H6DB 0.9900 . ?
C6D C7D 1.528(6) . ?
C7A H7AA 0.9900 . ?
C7A H7AB 0.9900 . ?
C7A C8A 1.541(6) . ?
C7B H7BA 0.9900 . ?
C7B H7BB 0.9900 . ?
C7B C8B 1.536(6) . ?
C7C H7CA 0.9900 . ?
C7C H7CB 0.9900 . ?
C7C C8C 1.543(7) . ?
C7D H7DA 0.9900 . ?
C7D H7DB 0.9900 . ?
C7D C8D 1.539(6) . ?
C8A C9A 1.554(6) . ?
C8A C14A 1.589(6) . ?
C8A C26A 1.547(6) . ?
C8B C9B 1.565(6) . ?
C8B C14B 1.594(6) . ?
C8B C26B 1.545(6) . ?
C8C C9C 1.555(6) . ?
C8C C14C 1.587(6) . ?
C8C C26C 1.555(7) . ?
C8D C9D 1.548(6) . ?
C8D C14D 1.582(6) . ?
C8D C26D 1.549(6) . ?
C9A H9A 1.0000 . ?
C9A C10A 1.565(6) . ?
C9A C11A 1.535(6) . ?
C9B H9B 1.0000 . ?
C9B C10B 1.575(6) . ?
C9B C11B 1.542(6) . ?
C9C H9C 1.0000 . ?
C9C C10C 1.578(6) . ?
C9C C11C 1.535(6) . ?
C9D H9D 1.0000 . ?
C9D C10D 1.576(6) . ?
C9D C11D 1.543(7) . ?
C10A C25A 1.547(6) . ?
C10B C25B 1.546(6) . ?
C10C C25C 1.544(6) . ?
C10D C25D 1.548(6) . ?
C11A H11C 0.9900 . ?
C11A H11D 0.9900 . ?
C11A C12A 1.506(6) . ?
C11B H11G 0.9900 . ?
C11B H11H 0.9900 . ?
C11B C12B 1.504(7) . ?
C11C H11E 0.9900 . ?
C11C H11F 0.9900 . ?
C11C C12C 1.512(7) . ?
C11D H11A 0.9900 . ?
C11D H11B 0.9900 . ?
C11D C12D 1.494(6) . ?
C12A H12A 0.9500 . ?
C12A C13A 1.325(6) . ?
C12B H12B 0.9500 . ?
C12B C13B 1.326(7) . ?
C12C H12C 0.9500 . ?
C12C C13C 1.331(7) . ?
C12D H12D 0.9500 . ?
C12D C13D 1.334(6) . ?
C13A C14A 1.537(6) . ?
C13A C18A 1.517(6) . ?
C13B C14B 1.534(6) . ?
C13B C18B 1.531(6) . ?
C13C C14C 1.530(7) . ?
C13C C18C 1.524(7) . ?
C13D C14D 1.546(6) . ?
C13D C18D 1.517(6) . ?
C14A C15A 1.548(6) . ?
C14A C27A 1.552(6) . ?
C14B C15B 1.559(6) . ?
C14B C27B 1.544(6) . ?
C14C C15C 1.563(6) . ?
C14C C27C 1.550(7) . ?
C14D C15D 1.547(6) . ?
C14D C27D 1.562(6) . ?
C15A H15C 0.9900 . ?
C15A H15D 0.9900 . ?
C15A C16A 1.531(6) . ?
C15B H15G 0.9900 . ?
C15B H15H 0.9900 . ?
C15B C16B 1.534(7) . ?
C15C H15E 0.9900 . ?
C15C H15F 0.9900 . ?
C15C C16C 1.529(6) . ?
C15D H15A 0.9900 . ?
C15D H15B 0.9900 . ?
C15D C16D 1.536(6) . ?
C16A H16C 0.9900 . ?
C16A H16D 0.9900 . ?
C16A C17A 1.526(6) . ?
C16B H16G 0.9900 . ?
C16B H16H 0.9900 . ?
C16B C17B 1.524(7) . ?
C16C H16E 0.9900 . ?
C16C H16F 0.9900 . ?
C16C C17C 1.529(8) . ?
C16D H16A 0.9900 . ?
C16D H16B 0.9900 . ?
C16D C17D 1.534(6) . ?
C17A C18A 1.549(6) . ?
C17A C22A 1.555(6) . ?
C17A C28A 1.537(6) . ?
C17B C18B 1.547(7) . ?
C17B C22B 1.549(7) . ?
C17B C28B 1.562(7) . ?
C17C C18C 1.542(7) . ?
C17C C22C 1.561(7) . ?
C17C C28C 1.537(7) . ?
C17D C18D 1.551(6) . ?
C17D C22D 1.554(6) . ?
C17D C28D 1.533(6) . ?
C18A H18A 1.0000 . ?
C18A C19A 1.542(6) . ?
C18B H18B 1.0000 . ?
C18B C19B 1.552(7) . ?
C18C H18C 1.0000 . ?
C18C C19C 1.550(6) . ?
C18D H18D 1.0000 . ?
C18D C19D 1.538(6) . ?
C19A H19C 0.9900 . ?
C19A H19D 0.9900 . ?
C19A C20A 1.536(6) . ?
C19B H19G 0.9900 . ?
C19B H19H 0.9900 . ?
C19B C20B 1.549(7) . ?
C19C H19E 0.9900 . ?
C19C H19F 0.9900 . ?
C19C C20C 1.536(7) . ?
C19D H19A 0.9900 . ?
C19D H19B 0.9900 . ?
C19D C20D 1.542(6) . ?
C20A C21A 1.524(6) . ?
C20A C29A 1.547(7) . ?
C20A C30A 1.520(6) . ?
C20B C21B 1.532(8) . ?
C20B C29B 1.523(9) . ?
C20B C30B 1.529(8) . ?
C20C C21C 1.527(8) . ?
C20C C29C 1.524(9) . ?
C20C C30C 1.547(7) . ?
C20D C21D 1.527(7) . ?
C20D C29D 1.518(7) . ?
C20D C30D 1.534(6) . ?
C21A H21C 0.9900 . ?
C21A H21D 0.9900 . ?
C21A C22A 1.521(6) . ?
C21B H21G 0.9900 . ?
C21B H21H 0.9900 . ?
C21B C22B 1.522(7) . ?
C21C H21E 0.9900 . ?
C21C H21F 0.9900 . ?
C21C C22C 1.526(7) . ?
C21D H21A 0.9900 . ?
C21D H21B 0.9900 . ?
C21D C22D 1.527(7) . ?
C22A H22C 0.9900 . ?
C22A H22D 0.9900 . ?
C22B H22G 0.9900 . ?
C22B H22H 0.9900 . ?
C22C H22E 0.9900 . ?
C22C H22F 0.9900 . ?
C22D H22A 0.9900 . ?
C22D H22B 0.9900 . ?
C23A H23D 0.9800 . ?
C23A H23E 0.9800 . ?
C23A H23F 0.9800 . ?
C23B H23J 0.9800 . ?
C23B H23K 0.9800 . ?
C23B H23L 0.9800 . ?
C23C H23G 0.9800 . ?
C23C H23H 0.9800 . ?
C23C H23I 0.9800 . ?
C23D H23A 0.9800 . ?
C23D H23B 0.9800 . ?
C23D H23C 0.9800 . ?
C24A H24D 0.9800 . ?
C24A H24E 0.9800 . ?
C24A H24F 0.9800 . ?
C24B H24J 0.9800 . ?
C24B H24K 0.9800 . ?
C24B H24L 0.9800 . ?
C24C H24G 0.9800 . ?
C24C H24H 0.9800 . ?
C24C H24I 0.9800 . ?
C24D H24A 0.9800 . ?
C24D H24B 0.9800 . ?
C24D H24C 0.9800 . ?
C25A H25D 0.9800 . ?
C25A H25E 0.9800 . ?
C25A H25F 0.9800 . ?
C25B H25J 0.9800 . ?
C25B H25K 0.9800 . ?
C25B H25L 0.9800 . ?
C25C H25G 0.9800 . ?
C25C H25H 0.9800 . ?
C25C H25I 0.9800 . ?
C25D H25A 0.9800 . ?
C25D H25B 0.9800 . ?
C25D H25C 0.9800 . ?
C26A H26D 0.9800 . ?
C26A H26E 0.9800 . ?
C26A H26F 0.9800 . ?
C26B H26J 0.9800 . ?
C26B H26K 0.9800 . ?
C26B H26L 0.9800 . ?
C26C H26G 0.9800 . ?
C26C H26H 0.9800 . ?
C26C H26I 0.9800 . ?
C26D H26A 0.9800 . ?
C26D H26B 0.9800 . ?
C26D H26C 0.9800 . ?
C27A H27D 0.9800 . ?
C27A H27E 0.9800 . ?
C27A H27F 0.9800 . ?
C27B H27J 0.9800 . ?
C27B H27K 0.9800 . ?
C27B H27L 0.9800 . ?
C27C H27G 0.9800 . ?
C27C H27H 0.9800 . ?
C27C H27I 0.9800 . ?
C27D H27A 0.9800 . ?
C27D H27B 0.9800 . ?
C27D H27C 0.9800 . ?
C29A H29D 0.9800 . ?
C29A H29E 0.9800 . ?
C29A H29F 0.9800 . ?
C29B H29J 0.9800 . ?
C29B H29K 0.9800 . ?
C29B H29L 0.9800 . ?
C29C H29G 0.9800 . ?
C29C H29H 0.9800 . ?
C29C H29I 0.9800 . ?
C29D H29A 0.9800 . ?
C29D H29B 0.9800 . ?
C29D H29C 0.9800 . ?
C30A H30D 0.9800 . ?
C30A H30E 0.9800 . ?
C30A H30F 0.9800 . ?
C30B H30J 0.9800 . ?
C30B H30K 0.9800 . ?
C30B H30L 0.9800 . ?
C30C H30G 0.9800 . ?
C30C H30H 0.9800 . ?
C30C H30I 0.9800 . ?
C30D H30A 0.9800 . ?
C30D H30B 0.9800 . ?
C30D H30C 0.9800 . ?
C31A H31C 0.9900 . ?
C31A H31D 0.9900 . ?
C31A C32A 1.481(10) . ?
C31B H31A 0.8800 . ?
C31B H31B 1.16(7) . ?
C31B C32B 1.480(10) . ?
C32A H32D 0.9800 . ?
C32A H32E 0.9800 . ?
C32A H32F 0.9800 . ?
C32B H32A 0.9800 . ?
C32B H32B 0.9800 . ?
C32B H32C 0.9800 . ?
C33 H33A 0.9900 . ?
C33 H33B 0.9900 . ?
C33 C34 1.501(9) . ?
C34 H34A 0.9900 . ?
C34 H34B 0.9900 . ?
C35 H35A 0.9900 . ?
C35 H35B 0.9900 . ?
C35 C36 1.498(7) . ?
C36 H36A 0.9900 . ?
C36 H36B 0.9900 . ?

loop_
_geom_hbond_atom_site_label_D
_geom_hbond_atom_site_label_H
_geom_hbond_atom_site_label_A
_geom_hbond_distance_DH
_geom_hbond_distance_HA
_geom_hbond_distance_DA
_geom_hbond_angle_DHA
_geom_hbond_site_symmetry_A
_geom_hbond_publ_flag
O1A H1A O3B 0.84 2.42 3.020(7) 128.6 1_344 yes
O1B H1B O2A 0.84 1.92 2.734(5) 162.0 1_655 yes
O1C H1C O2D 0.84 1.93 2.739(5) 162.6 1_655 yes
O1D H1D O2C 0.84 1.96 2.681(6) 143.6 1_466 yes
O3A H3A O4A 0.73 1.92 2.567(5) 147.8 . yes
O3D H3D O4B 0.94(3) 1.63(4) 2.557(5) 171(7) . yes
O4A H4A O1B 0.98(5) 1.75(6) 2.657(5) 153(5) . yes
O4B H4B O1C 0.84 1.84 2.661(5) 165.6 . yes
N1 H1E O3B 0.91 1.80 2.646(6) 153.1 . yes
N1 H1F O2C 0.91 1.77 2.681(6) 174.9 1_455 yes
N2 H2A O2B 0.91 1.91 2.777(6) 158.4 1_655 yes
N2 H2B O3C 0.91 1.81 2.615(6) 145.7 . yes

loop_
_geom_torsion_atom_site_label_1
_geom_torsion_atom_site_label_2
_geom_torsion_atom_site_label_3
_geom_torsion_atom_site_label_4
_geom_torsion
_geom_torsion_site_symmetry_1
_geom_torsion_site_symmetry_2
_geom_torsion_site_symmetry_3
_geom_torsion_site_symmetry_4
_geom_torsion_publ_flag
O1A C3A C4A C5A -174.4(4) . . . . ?
O1A C3A C4A C23A -50.0(6) . . . . ?
O1A C3A C4A C24A 68.3(5) . . . . ?
O1B C3B C4B C5B -174.1(3) . . . . ?
O1B C3B C4B C23B -48.6(5) . . . . ?
O1B C3B C4B C24B 69.3(4) . . . . ?
O1C C3C C4C C5C -175.2(3) . . . . ?
O1C C3C C4C C23C -49.3(5) . . . . ?
O1C C3C C4C C24C 67.8(4) . . . . ?
O1D C3D C4D C5D -171.5(4) . . . . ?
O1D C3D C4D C23D -46.7(6) . . . . ?
O1D C3D C4D C24D 70.5(5) . . . . ?
N1 C33 C34 N2 56.9(6) . . . . ?
N2 C35 C36 N1 -58.0(6) . . . . ?
C1A C2A C3A O1A 177.7(4) . . . . ?
C1A C2A C3A C4A 56.2(5) . . . . ?
C1B C2B C3B O1B -178.0(4) . . . . ?
C1B C2B C3B C4B 57.9(5) . . . . ?
C1C C2C C3C O1C -178.3(3) . . . . ?
C1C C2C C3C C4C 57.4(5) . . . . ?
C1D C2D C3D O1D 174.5(4) . . . . ?
C1D C2D C3D C4D 54.3(6) . . . . ?
C2A C1A C10A C5A 52.4(5) . . . . ?
C2A C1A C10A C9A 166.9(4) . . . . ?
C2A C1A C10A C25A -71.1(5) . . . . ?
C2A C3A C4A C5A -50.8(5) . . . . ?
C2A C3A C4A C23A 73.7(5) . . . . ?
C2A C3A C4A C24A -168.1(4) . . . . ?
C2B C1B C10B C5B 52.8(4) . . . . ?
C2B C1B C10B C9B 167.0(3) . . . . ?
C2B C1B C10B C25B -69.8(4) . . . . ?
C2B C3B C4B C5B -52.5(5) . . . . ?
C2B C3B C4B C23B 73.0(5) . . . . ?
C2B C3B C4B C24B -169.1(4) . . . . ?
C2C C1C C10C C5C 51.6(4) . . . . ?
C2C C1C C10C C9C 165.5(3) . . . . ?
C2C C1C C10C C25C -71.2(4) . . . . ?
C2C C3C C4C C5C -53.1(5) . . . . ?
C2C C3C C4C C23C 72.8(5) . . . . ?
C2C C3C C4C C24C -170.1(4) . . . . ?
C2D C1D C10D C5D 53.6(5) . . . . ?
C2D C1D C10D C9D 167.1(4) . . . . ?
C2D C1D C10D C25D -69.8(6) . . . . ?
C2D C3D C4D C5D -49.2(6) . . . . ?
C2D C3D C4D C23D 75.6(6) . . . . ?
C2D C3D C4D C24D -167.3(4) . . . . ?
C3A C4A C5A C6A -178.5(4) . . . . ?
C3A C4A C5A C10A 50.0(5) . . . . ?
C3B C4B C5B C6B -177.7(4) . . . . ?
C3B C4B C5B C10B 50.7(5) . . . . ?
C3C C4C C5C C6C -177.7(4) . . . . ?
C3C C4C C5C C10C 52.2(5) . . . . ?
C3D C4D C5D C6D -179.8(4) . . . . ?
C3D C4D C5D C10D 50.2(5) . . . . ?
C4A C5A C6A C7A 162.0(4) . . . . ?
C4A C5A C10A C1A -51.2(5) . . . . ?
C4A C5A C10A C9A -166.5(4) . . . . ?
C4A C5A C10A C25A 68.8(5) . . . . ?
C4B C5B C6B C7B 162.1(4) . . . . ?
C4B C5B C10B C1B -51.3(5) . . . . ?
C4B C5B C10B C9B -166.9(4) . . . . ?
C4B C5B C10B C25B 67.8(5) . . . . ?
C4C C5C C6C C7C 162.0(4) . . . . ?
C4C C5C C10C C1C -51.7(5) . . . . ?
C4C C5C C10C C9C -167.1(4) . . . . ?
C4C C5C C10C C25C 67.0(5) . . . . ?
C4D C5D C6D C7D 163.3(4) . . . . ?
C4D C5D C10D C1D -53.2(5) . . . . ?
C4D C5D C10D C9D -168.3(4) . . . . ?
C4D C5D C10D C25D 67.0(5) . . . . ?
C5A C6A C7A C8A 54.1(5) . . . . ?
C5B C6B C7B C8B 56.1(5) . . . . ?
C5C C6C C7C C8C 56.8(5) . . . . ?
C5D C6D C7D C8D 56.2(5) . . . . ?
C6A C5A C10A C1A 176.1(3) . . . . ?
C6A C5A C10A C9A 60.8(4) . . . . ?
C6A C5A C10A C25A -63.8(5) . . . . ?
C6A C7A C8A C9A -44.2(5) . . . . ?
C6A C7A C8A C14A -162.4(3) . . . . ?
C6A C7A C8A C26A 78.1(4) . . . . ?
C6B C5B C10B C1B 175.5(4) . . . . ?
C6B C5B C10B C9B 59.8(4) . . . . ?
C6B C5B C10B C25B -65.4(5) . . . . ?
C6B C7B C8B C9B -46.8(5) . . . . ?
C6B C7B C8B C14B -165.3(4) . . . . ?
C6B C7B C8B C26B 73.9(5) . . . . ?
C6C C5C C10C C1C 176.3(3) . . . . ?
C6C C5C C10C C9C 60.9(4) . . . . ?
C6C C5C C10C C25C -65.0(5) . . . . ?
C6C C7C C8C C9C -47.0(5) . . . . ?
C6C C7C C8C C14C -165.4(4) . . . . ?
C6C C7C C8C C26C 74.2(5) . . . . ?
C6D C5D C10D C1D 175.6(4) . . . . ?
C6D C5D C10D C9D 60.4(5) . . . . ?
C6D C5D C10D C25D -64.3(5) . . . . ?
C6D C7D C8D C9D -46.8(5) . . . . ?
C6D C7D C8D C14D -165.3(4) . . . . ?
C6D C7D C8D C26D 75.1(5) . . . . ?
C7A C8A C9A C10A 45.6(5) . . . . ?
C7A C8A C9A C11A 178.4(4) . . . . ?
C7A C8A C14A C13A 179.9(3) . . . . ?
C7A C8A C14A C15A -57.0(4) . . . . ?
C7A C8A C14A C27A 61.7(4) . . . . ?
C7B C8B C9B C10B 47.6(5) . . . . ?
C7B C8B C9B C11B 179.3(4) . . . . ?
C7B C8B C14B C13B 179.6(4) . . . . ?
C7B C8B C14B C15B -58.3(5) . . . . ?
C7B C8B C14B C27B 60.9(5) . . . . ?
C7C C8C C9C C10C 47.8(5) . . . . ?
C7C C8C C9C C11C 179.3(4) . . . . ?
C7C C8C C14C C13C 179.2(4) . . . . ?
C7C C8C C14C C15C -57.7(5) . . . . ?
C7C C8C C14C C27C 60.6(5) . . . . ?
C7D C8D C9D C10D 47.9(5) . . . . ?
C7D C8D C9D C11D 179.5(4) . . . . ?
C7D C8D C14D C13D -178.9(3) . . . . ?
C7D C8D C14D C15D -55.0(5) . . . . ?
C7D C8D C14D C27D 63.8(4) . . . . ?
C8A C9A C10A C1A -169.9(4) . . . . ?
C8A C9A C10A C5A -53.4(5) . . . . ?
C8A C9A C10A C25A 71.5(5) . . . . ?
C8A C9A C11A C12A 34.0(5) . . . . ?
C8A C14A C15A C16A -158.8(4) . . . . ?
C8B C9B C10B C1B -169.6(4) . . . . ?
C8B C9B C10B C5B -54.0(5) . . . . ?
C8B C9B C10B C25B 70.9(5) . . . . ?
C8B C9B C11B C12B 32.2(5) . . . . ?
C8B C14B C15B C16B -158.6(4) . . . . ?
C8C C9C C10C C1C -169.8(3) . . . . ?
C8C C9C C10C C5C -55.0(5) . . . . ?
C8C C9C C10C C25C 70.9(5) . . . . ?
C8C C9C C11C C12C 32.7(6) . . . . ?
C8C C14C C15C C16C -160.3(4) . . . . ?
C8D C9D C10D C1D -169.2(4) . . . . ?
C8D C9D C10D C5D -54.1(5) . . . . ?
C8D C9D C10D C25D 70.7(5) . . . . ?
C8D C9D C11D C12D 30.7(5) . . . . ?
C8D C14D C15D C16D -156.6(4) . . . . ?
C9A C8A C14A C13A 59.8(4) . . . . ?
C9A C8A C14A C15A -177.1(4) . . . . ?
C9A C8A C14A C27A -58.4(4) . . . . ?
C9A C11A C12A C13A -3.3(7) . . . . ?
C9B C8B C14B C13B 59.7(4) . . . . ?
C9B C8B C14B C15B -178.1(3) . . . . ?
C9B C8B C14B C27B -59.0(4) . . . . ?
C9B C11B C12B C13B -3.1(7) . . . . ?
C9C C8C C14C C13C 59.5(4) . . . . ?
C9C C8C C14C C15C -177.3(4) . . . . ?
C9C C8C C14C C27C -59.0(5) . . . . ?
C9C C11C C12C C13C -3.7(7) . . . . ?
C9D C8D C14D C13D 61.2(4) . . . . ?
C9D C8D C14D C15D -174.9(4) . . . . ?
C9D C8D C14D C27D -56.1(4) . . . . ?
C9D C11D C12D C13D -0.8(7) . . . . ?
C10A C1A C2A C3A -56.2(5) . . . . ?
C10A C5A C6A C7A -63.5(5) . . . . ?
C10A C9A C11A C12A 168.4(4) . . . . ?
C10B C1B C2B C3B -57.5(5) . . . . ?
C10B C5B C6B C7B -63.0(5) . . . . ?
C10B C9B C11B C12B 165.5(4) . . . . ?
C10C C1C C2C C3C -56.4(5) . . . . ?
C10C C5C C6C C7C -64.0(5) . . . . ?
C10C C9C C11C C12C 166.1(4) . . . . ?
C10D C1D C2D C3D -56.0(6) . . . . ?
C10D C5D C6D C7D -63.6(5) . . . . ?
C10D C9D C11D C12D 163.7(4) . . . . ?
C11A C9A C10A C1A 59.2(5) . . . . ?
C11A C9A C10A C5A 175.6(4) . . . . ?
C11A C9A C10A C25A -59.4(5) . . . . ?
C11A C12A C13A C14A 2.3(7) . . . . ?
C11A C12A C13A C18A 178.0(4) . . . . ?
C11B C9B C10B C1B 60.1(5) . . . . ?
C11B C9B C10B C5B 175.7(4) . . . . ?
C11B C9B C10B C25B -59.4(5) . . . . ?
C11B C12B C13B C14B 4.0(7) . . . . ?
C11B C12B C13B C18B 179.3(4) . . . . ?
C11C C9C C10C C1C 59.8(5) . . . . ?
C11C C9C C10C C5C 174.6(4) . . . . ?
C11C C9C C10C C25C -59.5(5) . . . . ?
C11C C12C C13C C14C 4.1(7) . . . . ?
C11C C12C C13C C18C -179.9(4) . . . . ?
C11D C9D C10D C1D 60.6(5) . . . . ?
C11D C9D C10D C5D 175.7(4) . . . . ?
C11D C9D C10D C25D -59.4(5) . . . . ?
C11D C12D C13D C14D 2.7(7) . . . . ?
C11D C12D C13D C18D 178.5(4) . . . . ?
C12A C13A C14A C8A -30.8(5) . . . . ?
C12A C13A C14A C15A -152.9(4) . . . . ?
C12A C13A C14A C27A 91.0(5) . . . . ?
C12A C13A C18A C17A 145.3(4) . . . . ?
C12A C13A C18A C19A -87.4(5) . . . . ?
C12B C13B C14B C8B -32.7(6) . . . . ?
C12B C13B C14B C15B -153.5(4) . . . . ?
C12B C13B C14B C27B 89.3(5) . . . . ?
C12B C13B C18B C17B 145.0(5) . . . . ?
C12B C13B C18B C19B -89.4(5) . . . . ?
C12C C13C C14C C8C -32.3(6) . . . . ?
C12C C13C C14C C15C -154.1(4) . . . . ?
C12C C13C C14C C27C 89.9(5) . . . . ?
C12C C13C C18C C17C 146.5(5) . . . . ?
C12C C13C C18C C19C -87.2(5) . . . . ?
C12D C13D C14D C8D -33.0(5) . . . . ?
C12D C13D C14D C15D -154.8(4) . . . . ?
C12D C13D C14D C27D 88.5(5) . . . . ?
C12D C13D C18D C17D 145.5(4) . . . . ?
C12D C13D C18D C19D -87.3(5) . . . . ?
C13A C14A C15A C16A -38.1(5) . . . . ?
C13A C18A C19A C20A -180.0(4) . . . . ?
C13B C14B C15B C16B -38.4(5) . . . . ?
C13B C18B C19B C20B 179.5(4) . . . . ?
C13C C14C C15C C16C -39.0(6) . . . . ?
C13C C18C C19C C20C 179.1(4) . . . . ?
C13D C14D C15D C16D -35.8(5) . . . . ?
C13D C18D C19D C20D 180.0(4) . . . . ?
C14A C8A C9A C10A 164.9(4) . . . . ?
C14A C8A C9A C11A -62.4(4) . . . . ?
C14A C13A C18A C17A -39.0(5) . . . . ?
C14A C13A C18A C19A 88.3(4) . . . . ?
C14A C15A C16A C17A 55.1(5) . . . . ?
C14B C8B C9B C10B 168.0(3) . . . . ?
C14B C8B C9B C11B -60.3(5) . . . . ?
C14B C13B C18B C17B -39.6(6) . . . . ?
C14B C13B C18B C19B 86.0(5) . . . . ?
C14B C15B C16B C17B 56.3(5) . . . . ?
C14C C8C C9C C10C 168.0(4) . . . . ?
C14C C8C C9C C11C -60.4(5) . . . . ?
C14C C13C C18C C17C -37.5(6) . . . . ?
C14C C13C C18C C19C 88.8(5) . . . . ?
C14C C15C C16C C17C 57.4(6) . . . . ?
C14D C8D C9D C10D 167.7(4) . . . . ?
C14D C8D C9D C11D -60.8(5) . . . . ?
C14D C13D C18D C17D -38.8(5) . . . . ?
C14D C13D C18D C19D 88.5(4) . . . . ?
C14D C15D C16D C17D 54.6(5) . . . . ?
C15A C16A C17A C18A -60.8(4) . . . . ?
C15A C16A C17A C22A 175.7(3) . . . . ?
C15A C16A C17A C28A 60.4(5) . . . . ?
C15B C16B C17B C18B -62.2(5) . . . . ?
C15B C16B C17B C22B 175.7(4) . . . . ?
C15B C16B C17B C28B 60.2(5) . . . . ?
C15C C16C C17C C18C -62.9(5) . . . . ?
C15C C16C C17C C22C 173.9(4) . . . . ?
C15C C16C C17C C28C 58.6(5) . . . . ?
C15D C16D C17D C18D -62.8(5) . . . . ?
C15D C16D C17D C22D 174.3(3) . . . . ?
C15D C16D C17D C28D 59.1(5) . . . . ?
C16A C17A C18A C13A 51.4(5) . . . . ?
C16A C17A C18A C19A -75.9(4) . . . . ?
C16A C17A C22A C21A 73.0(5) . . . . ?
C16A C17A C28A O2A -145.8(4) . . . . ?
C16A C17A C28A O3A 38.1(5) . . . . ?
C16B C17B C18B C13B 52.9(5) . . . . ?
C16B C17B C18B C19B -72.5(5) . . . . ?
C16B C17B C22B C21B 69.2(6) . . . . ?
C16B C17B C28B O2B -141.9(5) . . . . ?
C16B C17B C28B O3B 44.5(6) . . . . ?
C16C C17C C18C C13C 52.0(5) . . . . ?
C16C C17C C18C C19C -74.1(5) . . . . ?
C16C C17C C22C C21C 71.3(6) . . . . ?
C16C C17C C28C O2C 52.9(6) . . . . ?
C16C C17C C28C O3C -130.9(6) . . . . ?
C16D C17D C18D C13D 53.2(5) . . . . ?
C16D C17D C18D C19D -74.1(4) . . . . ?
C16D C17D C22D C21D 71.0(5) . . . . ?
C16D C17D C28D O2D -149.3(4) . . . . ?
C16D C17D C28D O3D 35.4(5) . . . . ?
C17A C18A C19A C20A -52.6(5) . . . . ?
C17B C18B C19B C20B -54.3(6) . . . . ?
C17C C18C C19C C20C -53.9(6) . . . . ?
C17D C18D C19D C20D -53.0(5) . . . . ?
C18A C13A C14A C8A 153.6(4) . . . . ?
C18A C13A C14A C15A 31.5(5) . . . . ?
C18A C13A C14A C27A -84.6(4) . . . . ?
C18A C17A C22A C21A -49.4(5) . . . . ?
C18A C17A C28A O2A -24.7(6) . . . . ?
C18A C17A C28A O3A 159.3(4) . . . . ?
C18A C19A C20A C21A 56.3(5) . . . . ?
C18A C19A C20A C29A -64.2(5) . . . . ?
C18A C19A C20A C30A 175.6(4) . . . . ?
C18B C13B C14B C8B 152.0(4) . . . . ?
C18B C13B C14B C15B 31.3(6) . . . . ?
C18B C13B C14B C27B -86.0(5) . . . . ?
C18B C17B C22B C21B -52.1(6) . . . . ?
C18B C17B C28B O2B -21.0(6) . . . . ?
C18B C17B C28B O3B 165.5(5) . . . . ?
C18B C19B C20B C21B 54.0(6) . . . . ?
C18B C19B C20B C29B -68.9(6) . . . . ?
C18B C19B C20B C30B 171.5(5) . . . . ?
C18C C13C C14C C8C 151.8(4) . . . . ?
C18C C13C C14C C15C 30.0(6) . . . . ?
C18C C13C C14C C27C -86.0(5) . . . . ?
C18C C17C C22C C21C -51.0(7) . . . . ?
C18C C17C C28C O2C 172.9(5) . . . . ?
C18C C17C C28C O3C -10.8(7) . . . . ?
C18C C19C C20C C21C 55.1(6) . . . . ?
C18C C19C C20C C29C -68.8(6) . . . . ?
C18C C19C C20C C30C 172.4(5) . . . . ?
C18D C13D C14D C8D 151.2(4) . . . . ?
C18D C13D C14D C15D 29.5(5) . . . . ?
C18D C13D C14D C27D -87.2(4) . . . . ?
C18D C17D C22D C21D -50.4(5) . . . . ?
C18D C17D C28D O2D -28.1(6) . . . . ?
C18D C17D C28D O3D 156.6(4) . . . . ?
C18D C19D C20D C21D 56.8(5) . . . . ?
C18D C19D C20D C29D -65.0(5) . . . . ?
C18D C19D C20D C30D 174.8(4) . . . . ?
C19A C20A C21A C22A -57.7(5) . . . . ?
C19B C20B C21B C22B -53.6(6) . . . . ?
C19C C20C C21C C22C -54.8(6) . . . . ?
C19D C20D C21D C22D -58.7(5) . . . . ?
C20A C21A C22A C17A 56.2(5) . . . . ?
C20B C21B C22B C17B 55.3(6) . . . . ?
C20C C21C C22C C17C 54.5(7) . . . . ?
C20D C21D C22D C17D 57.3(5) . . . . ?
C22A C17A C18A C13A 174.4(4) . . . . ?
C22A C17A C18A C19A 47.1(5) . . . . ?
C22A C17A C28A O2A 95.0(5) . . . . ?
C22A C17A C28A O3A -81.0(4) . . . . ?
C22B C17B C18B C13B 175.9(4) . . . . ?
C22B C17B C18B C19B 50.5(5) . . . . ?
C22B C17B C28B O2B 97.9(6) . . . . ?
C22B C17B C28B O3B -75.6(6) . . . . ?
C22C C17C C18C C13C 175.8(4) . . . . ?
C22C C17C C18C C19C 49.7(6) . . . . ?
C22C C17C C28C O2C -66.6(6) . . . . ?
C22C C17C C28C O3C 109.6(6) . . . . ?
C22D C17D C18D C13D 175.5(4) . . . . ?
C22D C17D C18D C19D 48.2(5) . . . . ?
C22D C17D C28D O2D 91.6(5) . . . . ?
C22D C17D C28D O3D -83.6(5) . . . . ?
C23A C4A C5A C6A 59.0(6) . . . . ?
C23A C4A C5A C10A -72.5(6) . . . . ?
C23B C4B C5B C6B 58.7(5) . . . . ?
C23B C4B C5B C10B -72.9(5) . . . . ?
C23C C4C C5C C6C 58.4(5) . . . . ?
C23C C4C C5C C10C -71.7(5) . . . . ?
C23D C4D C5D C6D 56.5(6) . . . . ?
C23D C4D C5D C10D -73.5(6) . . . . ?
C24A C4A C5A C6A -61.5(5) . . . . ?
C24A C4A C5A C10A 167.0(4) . . . . ?
C24B C4B C5B C6B -61.4(5) . . . . ?
C24B C4B C5B C10B 166.9(4) . . . . ?
C24C C4C C5C C6C -61.5(5) . . . . ?
C24C C4C C5C C10C 168.4(4) . . . . ?
C24D C4D C5D C6D -62.1(6) . . . . ?
C24D C4D C5D C10D 167.9(4) . . . . ?
C26A C8A C9A C10A -74.8(5) . . . . ?
C26A C8A C9A C11A 58.0(5) . . . . ?
C26A C8A C14A C13A -61.5(4) . . . . ?
C26A C8A C14A C15A 61.6(4) . . . . ?
C26A C8A C14A C27A -179.7(4) . . . . ?
C26B C8B C9B C10B -72.2(5) . . . . ?
C26B C8B C9B C11B 59.4(5) . . . . ?
C26B C8B C14B C13B -60.2(5) . . . . ?
C26B C8B C14B C15B 61.9(4) . . . . ?
C26B C8B C14B C27B -178.9(4) . . . . ?
C26C C8C C9C C10C -72.1(5) . . . . ?
C26C C8C C9C C11C 59.5(5) . . . . ?
C26C C8C C14C C13C -61.1(5) . . . . ?
C26C C8C C14C C15C 62.1(5) . . . . ?
C26C C8C C14C C27C -179.6(4) . . . . ?
C26D C8D C9D C10D -72.2(5) . . . . ?
C26D C8D C9D C11D 59.3(5) . . . . ?
C26D C8D C14D C13D -59.9(4) . . . . ?
C26D C8D C14D C15D 63.9(4) . . . . ?
C26D C8D C14D C27D -177.3(4) . . . . ?
C27A C14A C15A C16A 78.5(4) . . . . ?
C27B C14B C15B C16B 78.9(5) . . . . ?
C27C C14C C15C C16C 77.4(5) . . . . ?
C27D C14D C15D C16D 80.8(5) . . . . ?
C28A C17A C18A C13A -70.5(5) . . . . ?
C28A C17A C18A C19A 162.2(4) . . . . ?
C28A C17A C22A C21A -167.8(4) . . . . ?
C28B C17B C18B C13B -68.8(5) . . . . ?
C28B C17B C18B C19B 165.9(4) . . . . ?
C28B C17B C22B C21B -171.8(5) . . . . ?
C28C C17C C18C C13C -67.3(6) . . . . ?
C28C C17C C18C C19C 166.6(4) . . . . ?
C28C C17C C22C C21C -171.8(5) . . . . ?
C28D C17D C18D C13D -69.4(5) . . . . ?
C28D C17D C18D C19D 163.3(4) . . . . ?
C28D C17D C22D C21D -169.2(4) . . . . ?
C29A C20A C21A C22A 63.5(5) . . . . ?
C29B C20B C21B C22B 68.2(6) . . . . ?
C29C C20C C21C C22C 68.6(6) . . . . ?
C29D C20D C21D C22D 63.4(5) . . . . ?
C30A C20A C21A C22A -177.7(4) . . . . ?
C30B C20B C21B C22B -170.4(5) . . . . ?
C30C C20C C21C C22C -172.7(5) . . . . ?
C30D C20D C21D C22D -177.0(4) . . . . ?
C33 N1 C36 C35 55.7(6) . . . . ?
C34 N2 C35 C36 59.8(6) . . . . ?
C35 N2 C34 C33 -58.9(6) . . . . ?
C36 N1 C33 C34 -55.9(6) . . . . ?
